data_4340041
loop_
_publ_author_name
'Nakanishi, Takayuki'
'Suzuki, Yuki'
'Doi, Yoshihiro'
'Seki, Tomohiro'
'Koizumi, Hitoshi'
'Fushimi, Koji'
'Fujita, Koji'
'Hinatsu, Yukio'
'Ito, Hajime'
'Tanaka, Katsuhisa'
'Hasegawa, Yasuchika'

_publ_section_title
;
 Enhancement of Optical Faraday Effect of Nonanuclear Tb(III) Complexes.
;
_journal_issue 14
_journal_name_full 'Inorganic chemistry'
_journal_page_first 7635
_journal_page_last 7641
_journal_paper_doi 10.1021/ic5009363
_journal_volume 53
_journal_year 2014
_chemical_formula_moiety 'C128 H112 N O61 Tb9'
_chemical_formula_sum 'C128 H112 N O61 Tb9'
_chemical_formula_weight 4070.59
_space_group_IT_number 14
_symmetry_cell_setting monoclinic
_symmetry_Int_Tables_number 14
_symmetry_space_group_name_Hall '-P 2yn'
_symmetry_space_group_name_H-M 'P 1 21/n 1'
_atom_sites_solution_hydrogens geom
_atom_sites_solution_primary direct
_atom_sites_solution_secondary difmap
_cell_angle_alpha 90.0000
_cell_angle_beta 90.0205(7)
_cell_angle_gamma 90.0000
_cell_formula_units_Z 4
_cell_length_a 21.5343(4)
_cell_length_b 33.2157(7)
_cell_length_c 21.7860(4)
_cell_measurement_reflns_used 64832
_cell_measurement_temperature 123
_cell_measurement_theta_max 27.47
_cell_measurement_theta_min 3.02
_cell_volume 15583.0(5)
_computing_cell_refinement 'RAPID AUTO'
_computing_data_collection 'RAPID AUTO (Rigaku, ????)'
_computing_data_reduction 'RAPID AUTO'
_computing_molecular_graphics 'CrystalStructure 4.1'
_computing_publication_material 'CrystalStructure 4.1 (Rigaku, 2013)'
_computing_structure_refinement 'SHELXL97 (Sheldrick, 2008)'
_computing_structure_solution 'Il Milione (Burla, et al., 2007)'
_diffrn_ambient_temperature 123
_diffrn_detector_area_resol_mean 10.000
_diffrn_measured_fraction_theta_full 0.997
_diffrn_measured_fraction_theta_max 0.997
_diffrn_measurement_device_type 'Rigaku R-AXIS RAPID'
_diffrn_measurement_method \w
_diffrn_radiation_type 'Mo K\a'
_diffrn_radiation_wavelength 0.71075
_diffrn_reflns_av_R_equivalents 0.1273
_diffrn_reflns_limit_h_max 25
_diffrn_reflns_limit_h_min -25
_diffrn_reflns_limit_k_max 39
_diffrn_reflns_limit_k_min -39
_diffrn_reflns_limit_l_max 25
_diffrn_reflns_limit_l_min -24
_diffrn_reflns_number 119678
_diffrn_reflns_theta_full 25.00
_diffrn_reflns_theta_max 25.00
_diffrn_reflns_theta_min 3.02
_diffrn_standards_number 0
_exptl_absorpt_coefficient_mu 4.102
_exptl_absorpt_correction_T_max 0.637
_exptl_absorpt_correction_T_min 0.178
_exptl_absorpt_correction_type multi-scan
_exptl_absorpt_process_details 'ABSCOR (Rigaku, 1995)'
_exptl_crystal_colour colorless
_exptl_crystal_density_diffrn 1.735
_exptl_crystal_density_method 'not measured'
_exptl_crystal_description block
_exptl_crystal_F_000 7840.00
_exptl_crystal_size_max 0.150
_exptl_crystal_size_mid 0.110
_exptl_crystal_size_min 0.110
_platon_squeeze_details
;
;
_refine_diff_density_max 0.98
_refine_diff_density_min -1.42
_refine_ls_extinction_method none
_refine_ls_goodness_of_fit_ref 1.035
_refine_ls_hydrogen_treatment constr
_refine_ls_number_parameters 1845
_refine_ls_number_reflns 27342
_refine_ls_number_restraints 2260
_refine_ls_R_factor_gt 0.0657
_refine_ls_shift/su_max 0.034
_refine_ls_structure_factor_coef Fsqd
_refine_ls_weighting_details 'w = 1/[\s^2^(Fo^2^)+(0.0657P)^2^+2.8849P] where P=(Fo^2^+2Fc^2^)/3'
_refine_ls_weighting_scheme calc
_refine_ls_wR_factor_ref 0.1574
_reflns_number_gt 17326
_reflns_number_total 27342
_reflns_threshold_expression F^2^>2.0\s(F^2^)
_cod_data_source_file ic5009363_si_002.cif
_cod_data_source_block Nakanishi
_cod_depositor_comments 'Adding full bibliography for 4340041--4340042.cif.'
_cod_database_code 4340041

loop_
_symmetry_equiv_pos_site_id
_symmetry_equiv_pos_as_xyz
1 +X,+Y,+Z
2 1/2-X,1/2+Y,1/2-Z
3 -X,-Y,-Z
4 1/2+X,1/2-Y,1/2+Z

loop_
_atom_site_label
_atom_site_type_symbol
_atom_site_fract_x
_atom_site_fract_y
_atom_site_fract_z
_atom_site_U_iso_or_equiv
_atom_site_adp_type
_atom_site_occupancy
_atom_site_symmetry_multiplicity
_atom_site_calc_flag
_atom_site_refinement_flags
Tb1 Tb 0.75113(2) 0.104488(17) 0.55122(2) 0.03241(14) Uani 1 4 d .
Tb2 Tb 0.82086(2) 0.106015(17) 0.77317(3) 0.03324(14) Uani 1 4 d .
Tb3 Tb 0.78080(2) 0.185371(17) 0.66237(2) 0.03062(14) Uani 1 4 d .
Tb4 Tb 0.90038(2) 0.109614(17) 0.62738(3) 0.03248(14) Uani 1 4 d .
Tb5 Tb 0.67124(2) 0.103021(17) 0.69766(3) 0.03258(14) Uani 1 4 d .
Tb6 Tb 0.72329(2) 0.262435(17) 0.76845(3) 0.03463(15) Uani 1 4 d .
Tb7 Tb 0.66905(2) 0.261208(17) 0.61112(3) 0.03470(15) Uani 1 4 d .
Tb8 Tb 0.82693(3) 0.267104(18) 0.55781(3) 0.03633(15) Uani 1 4 d .
Tb9 Tb 0.88062(2) 0.268285(18) 0.71404(3) 0.03565(15) Uani 1 4 d .
O1 O 0.7751(3) 0.2718(2) 0.6628(3) 0.0359(11) Uani 1 4 d .
O2 O 0.7964(3) 0.2764(2) 0.4522(4) 0.0428(17) Uani 1 4 d .
O3 O 0.6110(3) 0.1568(2) 0.7224(3) 0.0345(16) Uani 1 4 d .
O4 O 0.6194(3) 0.2061(2) 0.5749(4) 0.0381(16) Uani 1 4 d .
O5 O 0.8636(3) 0.2144(2) 0.5028(3) 0.0420(17) Uani 1 4 d .
O6 O 0.7870(3) 0.0981(2) 0.6611(3) 0.0306(11) Uani 1 4 d .
O7 O 0.8377(3) 0.1609(3) 0.8327(4) 0.0433(17) Uani 1 4 d .
O8 O 1.0063(3) 0.1022(2) 0.6597(4) 0.0404(17) Uani 1 4 d .
O9 O 0.9526(3) 0.1661(2) 0.6028(3) 0.0354(16) Uani 1 4 d .
O10 O 0.9591(3) 0.0869(3) 0.5385(4) 0.0426(18) Uani 1 4 d .
O11 O 0.7247(3) 0.1583(2) 0.4929(3) 0.0393(16) Uani 1 4 d .
O12 O 0.5611(3) 0.2668(3) 0.6373(3) 0.0427(18) Uani 1 4 d .
O13 O 0.9279(3) 0.3015(3) 0.7994(4) 0.0455(18) Uani 1 4 d .
O14 O 0.9074(3) 0.0854(3) 0.8362(4) 0.0459(18) Uani 1 4 d .
O15 O 0.7796(4) 0.0825(3) 0.9742(4) 0.065(2) Uani 1 4 d .
O16 O 0.7514(3) 0.2696(2) 0.8747(3) 0.0406(17) Uani 1 4 d .
O17 O 0.6706(3) 0.0752(3) 0.4891(4) 0.0457(18) Uani 1 4 d .
O18 O 0.6671(3) 0.3043(2) 0.6993(3) 0.0389(15) Uani 1 4 d .
O19 O 0.7535(4) 0.2679(3) 0.9765(4) 0.053(2) Uani 1 4 d .
O20 O 0.7903(3) 0.0934(2) 0.4500(3) 0.0389(17) Uani 1 4 d .
O21 O 0.5507(4) 0.3225(3) 0.8483(4) 0.064(2) Uani 1 4 d .
O22 O 0.9374(3) 0.2165(2) 0.7488(4) 0.0383(16) Uani 1 4 d .
O23 O 0.7844(4) 0.0840(3) 0.3481(4) 0.051(2) Uani 1 4 d .
O24 O 0.6908(3) 0.2071(2) 0.8198(3) 0.0389(16) Uani 1 4 d .
O25 O 0.5946(4) 0.0406(3) 0.4435(4) 0.068(2) Uani 1 4 d .
O30 O 0.9910(4) 0.0631(3) 0.4481(4) 0.054(2) Uani 1 4 d .
O31 O 0.7475(3) 0.2216(2) 0.5718(3) 0.0348(12) Uani 1 4 d .
O32 O 0.8294(3) 0.1493(2) 0.5774(3) 0.0320(12) Uani 1 4 d .
O34 O 0.8767(3) 0.3127(2) 0.6268(4) 0.0414(15) Uani 1 4 d .
O40 O 0.8067(3) 0.3112(2) 0.7677(4) 0.0418(16) Uani 1 4 d .
O41 O 0.8046(4) 0.2835(3) 0.3518(4) 0.050(2) Uani 1 4 d .
O49 O 0.9864(3) 0.2801(3) 0.6848(4) 0.0437(18) Uani 1 4 d .
O52 O 0.8094(3) 0.2236(2) 0.7539(3) 0.0341(12) Uani 1 4 d .
O58 O 0.5892(4) 0.3204(3) 0.4386(5) 0.082(3) Uani 1 4 d .
O67 O 0.9616(5) 0.3394(3) 0.8750(5) 0.085(3) Uani 1 4 d .
O68 O 1.1102(3) 0.1035(3) 0.6635(4) 0.0468(19) Uani 1 4 d .
O77 O 1.0891(4) 0.2859(3) 0.6885(4) 0.056(2) Uani 1 4 d .
O78 O 0.6875(3) 0.0599(2) 0.6103(3) 0.0370(15) Uani 1 4 d .
O95 O 0.8695(3) 0.1506(2) 0.7067(3) 0.0330(12) Uani 1 4 d .
O137 O 0.8689(3) 0.2257(2) 0.6309(3) 0.0355(13) Uani 1 4 d .
O155 O 0.6871(3) 0.2191(2) 0.6935(3) 0.0336(12) Uani 1 4 d .
O157 O 0.7363(3) 0.3087(2) 0.5597(3) 0.0396(15) Uani 1 4 d .
O158 O 0.6191(4) 0.2895(3) 0.5238(4) 0.054(2) Uani 1 4 d .
O159 O 0.9093(4) 0.3019(3) 0.5071(4) 0.055(2) Uani 1 4 d .
O160 O 0.9857(5) 0.3416(3) 0.4738(5) 0.083(3) Uani 1 4 d .
O161 O 0.8415(3) 0.0631(2) 0.5669(3) 0.0369(15) Uani 1 4 d .
O162 O 0.8917(3) 0.0651(2) 0.7149(3) 0.0380(15) Uani 1 4 d .
O163 O 0.7383(3) 0.1464(2) 0.7469(3) 0.0322(12) Uani 1 4 d .
O164 O 0.6973(3) 0.1457(2) 0.6179(3) 0.0322(12) Uani 1 4 d .
O165 O 0.6354(4) 0.2923(3) 0.8190(4) 0.0472(19) Uani 1 4 d .
O166 O 0.7817(3) 0.0916(3) 0.8728(4) 0.0441(18) Uani 1 4 d .
O167 O 0.7376(3) 0.0597(2) 0.7558(3) 0.0399(15) Uani 1 4 d .
O168 O 0.5672(3) 0.0910(2) 0.6623(4) 0.0396(17) Uani 1 4 d .
O169 O 0.6148(4) 0.0722(3) 0.7815(4) 0.0495(19) Uani 1 4 d .
O170 O 0.9974(4) 0.0670(3) 0.8765(4) 0.052(2) Uani 1 4 d .
O171 O 0.4637(3) 0.0853(3) 0.6608(4) 0.051(2) Uani 1 4 d .
O178 O 0.5822(5) 0.0396(4) 0.8627(5) 0.088(3) Uani 1 4 d .
O180 O 0.4582(4) 0.2657(3) 0.6333(4) 0.055(2) Uani 1 4 d .
C5 C 0.9116(5) 0.3454(4) 0.6231(6) 0.044(2) Uani 1 4 d .
C10 C 0.9439(6) 0.3313(4) 0.5155(6) 0.057(2) Uani 1 4 d .
C13 C 1.0102(5) 0.1787(4) 0.5917(5) 0.035(2) Uani 1 4 d .
C20 C 0.9365(5) 0.0380(4) 0.7277(5) 0.043(2) Uani 1 4 d .
C21 C 0.9961(5) 0.2058(4) 0.7563(6) 0.042(2) Uani 1 4 d .
C24 C 0.5525(5) 0.1661(4) 0.7320(5) 0.033(2) Uani 1 4 d .
C25 C 0.7381(5) 0.2528(4) 0.9241(6) 0.041(2) Uani 1 4 d .
C26 C 0.9830(6) 0.3915(4) 0.5697(7) 0.058(3) Uani 1 4 d .
C27 C 1.0812(6) 0.3225(5) 0.6540(7) 0.067(4) Uani 1 4 d .
C28 C 0.8549(5) 0.0307(4) 0.5328(5) 0.039(2) Uani 1 4 d .
C29 C 0.7144(5) 0.1660(4) 0.4346(5) 0.040(2) Uani 1 4 d .
C33 C 0.6822(5) 0.1943(4) 0.8755(5) 0.040(2) Uani 1 4 d .
C35 C 0.9978(5) -0.0178(4) 0.6909(6) 0.048(3) Uani 1 4 d .
C37 C 0.6315(5) 0.0486(4) 0.4909(6) 0.047(2) Uani 1 4 d .
C38 C 0.5138(6) 0.2490(4) 0.6202(6) 0.045(2) Uani 1 4 d .
C39 C 0.5636(5) 0.1922(4) 0.5669(6) 0.042(2) Uani 1 4 d .
C42 C 0.5950(6) 0.3178(4) 0.8083(6) 0.052(2) Uani 1 4 d .
C43 C 0.7348(5) 0.1410(4) 0.3853(5) 0.038(2) Uani 1 4 d .
C44 C 0.6486(5) 0.0288(4) 0.6001(6) 0.039(2) Uani 1 4 d .
C45 C 0.9176(6) 0.3282(4) 0.8375(7) 0.055(2) Uani 1 4 d .
C46 C 0.6711(5) 0.2111(4) 0.3588(6) 0.049(3) Uani 1 4 d .
C47 C 0.5573(5) 0.1554(4) 0.5334(6) 0.048(2) Uani 1 4 d .
C48 C 0.6272(6) 0.3167(5) 0.4856(7) 0.059(2) Uani 1 4 d .
C50 C 0.9546(6) 0.0658(4) 0.8323(6) 0.048(2) Uani 1 4 d .
C51 C 0.8568(5) 0.2111(4) 0.3333(6) 0.048(2) Uani 1 4 d .
C53 C 0.7202(5) 0.1514(4) 0.3244(5) 0.048(3) Uani 1 4 d .
C54 C 0.4420(5) 0.1526(4) 0.7239(5) 0.043(2) Uani 1 4 d .
C55 C 1.0563(5) 0.1191(4) 0.6450(5) 0.040(2) Uani 1 4 d .
C56 C 0.5033(5) 0.1416(4) 0.7115(5) 0.037(2) Uani 1 4 d .
C57 C 0.7034(5) 0.2146(4) 0.9278(5) 0.040(2) Uani 1 4 d .
C59 C 0.8733(5) 0.2057(4) 0.9086(6) 0.050(3) Uani 1 4 d .
C60 C 0.7282(6) 0.3415(4) 0.5246(6) 0.043(2) Uani 1 4 d .
C61 C 0.6834(5) 0.2018(4) 0.4205(6) 0.044(2) Uani 1 4 d .
C62 C 0.8833(6) 0.2142(5) 0.9691(6) 0.062(3) Uani 1 4 d .
C63 C 0.9096(5) 0.0290(4) 0.4962(5) 0.040(2) Uani 1 4 d .
C64 C 0.8455(5) 0.1686(4) 0.8910(6) 0.048(2) Uani 1 4 d .
C65 C 0.8707(5) 0.2019(4) 0.4442(6) 0.042(2) Uani 1 4 d .
C66 C 0.5154(5) 0.1047(4) 0.6776(6) 0.041(2) Uani 1 4 d .
C69 C 0.5630(5) -0.0352(4) 0.5866(6) 0.047(3) Uani 1 4 d .
C70 C 0.7946(6) 0.1039(4) 0.9240(6) 0.051(2) Uani 1 4 d .
C71 C 0.4291(6) 0.1895(4) 0.7537(6) 0.047(3) Uani 1 4 d .
C72 C 0.9547(5) 0.0605(4) 0.4984(5) 0.043(2) Uani 1 4 d .
C73 C 0.5783(5) -0.0100(4) 0.5380(6) 0.046(2) Uani 1 4 d .
C74 C 0.7719(5) 0.1051(4) 0.3988(5) 0.041(2) Uani 1 4 d .
C75 C 0.6419(5) 0.1408(4) 0.9428(6) 0.049(3) Uani 1 4 d .
C76 C 1.1091(6) 0.2143(4) 0.7442(6) 0.054(3) Uani 1 4 d .
C79 C 0.6878(6) 0.1855(4) 0.3118(6) 0.054(3) Uani 1 4 d .
C80 C 1.0618(5) 0.1554(4) 0.6111(5) 0.036(2) Uani 1 4 d .
C81 C 0.6507(5) 0.1569(4) 0.8842(6) 0.046(2) Uani 1 4 d .
C82 C 0.8213(6) 0.0471(4) 0.3565(6) 0.061(4) Uani 1 4 d .
C83 C 0.9187(6) -0.0055(4) 0.4588(5) 0.045(2) Uani 1 4 d .
C84 C 0.9052(5) 0.1501(4) 0.3743(6) 0.047(2) Uani 1 4 d .
C85 C 0.7871(6) 0.3045(4) 0.9752(6) 0.062(4) Uani 1 4 d .
C86 C 1.0319(6) -0.0184(4) 0.7459(6) 0.048(3) Uani 1 4 d .
C87 C 0.8994(5) 0.1643(4) 0.4333(6) 0.043(2) Uani 1 4 d .
C88 C 0.4996(5) 0.1403(4) 0.5216(6) 0.050(3) Uani 1 4 d .
C89 C 1.0372(5) 0.2658(4) 0.7025(6) 0.046(2) Uani 1 4 d .
C90 C 1.1191(6) 0.1780(5) 0.7739(7) 0.062(3) Uani 1 4 d .
C91 C 0.5807(7) 0.3920(5) 0.6520(7) 0.070(3) Uani 1 4 d .
C92 C 1.1305(6) 0.2075(4) 0.5684(6) 0.052(3) Uani 1 4 d .
C93 C 0.7553(6) 0.3650(4) 0.8132(6) 0.053(3) Uani 1 4 d .
C94 C 0.9510(6) 0.4064(4) 0.6734(7) 0.063(3) Uani 1 4 d .
C96 C 0.6338(5) 0.0022(4) 0.6480(6) 0.042(2) Uani 1 4 d .
C97 C 0.8481(5) 0.2253(4) 0.3939(5) 0.041(2) Uani 1 4 d .
C98 C 0.6734(6) 0.0160(4) 0.8187(6) 0.055(2) Uani 1 4 d .
C99 C 0.6928(5) 0.1988(4) 0.9884(6) 0.046(2) Uani 1 4 d .
C100 C 0.5907(6) 0.3424(4) 0.7544(6) 0.050(2) Uani 1 4 d .
C101 C 1.1227(6) 0.1704(4) 0.5978(6) 0.048(2) Uani 1 4 d .
C102 C 0.4455(6) 0.1598(4) 0.5413(6) 0.054(3) Uani 1 4 d .
C103 C 0.8593(6) 0.3504(4) 0.8438(6) 0.047(2) Uani 1 4 d .
C104 C 0.4776(5) 0.2129(4) 0.7728(5) 0.043(2) Uani 1 4 d .
C105 C 1.0219(7) 0.3199(6) 0.8689(9) 0.120(6) Uani 1 4 d .
C106 C 0.5919(5) -0.0276(4) 0.6415(6) 0.047(2) Uani 1 4 d .
C107 C 0.4595(6) 0.3031(5) 0.6689(7) 0.068(4) Uani 1 4 d .
C108 C 0.8269(5) 0.1408(4) 0.9382(6) 0.052(2) Uani 1 4 d .
C109 C 0.8553(6) 0.3801(4) 0.8875(6) 0.052(3) Uani 1 4 d .
C110 C 0.7450(6) 0.0445(5) 0.9626(7) 0.069(4) Uani 1 4 d .
C111 C 1.0192(5) 0.2154(4) 0.5606(5) 0.041(2) Uani 1 4 d .
C112 C 0.7531(6) 0.3952(4) 0.8560(7) 0.057(3) Uani 1 4 d .
C113 C 0.5473(7) 0.3747(4) 0.7515(7) 0.065(3) Uani 1 4 d .
C114 C 0.8369(6) 0.1527(5) 1.0016(6) 0.062(3) Uani 1 4 d .
C115 C 0.8861(5) 0.1736(4) 0.3228(6) 0.046(2) Uani 1 4 d .
C116 C 0.8748(6) -0.0358(4) 0.4562(6) 0.051(3) Uani 1 4 d .
C117 C 0.8124(6) -0.0001(4) 0.5288(6) 0.049(3) Uani 1 4 d .
C118 C 0.9852(7) 0.4156(4) 0.6203(7) 0.068(3) Uani 1 4 d .
C119 C 0.7712(8) -0.0391(5) 0.8178(7) 0.078(3) Uani 1 4 d .
C120 C 0.8663(6) 0.1869(5) 1.0154(7) 0.068(3) Uani 1 4 d .
C121 C 1.1074(5) 0.0686(4) 0.7016(6) 0.049(3) Uani 1 4 d .
C122 C 1.0789(5) 0.2282(4) 0.5500(6) 0.048(3) Uani 1 4 d .
C123 C 0.6272(6) 0.3354(4) 0.7016(6) 0.048(2) Uani 1 4 d .
C124 C 1.0367(6) 0.0944(4) 0.4462(6) 0.059(4) Uani 1 4 d .
C125 C 0.6222(6) 0.3604(4) 0.6508(6) 0.058(3) Uani 1 4 d .
C126 C 1.0170(6) 0.0088(4) 0.7895(6) 0.050(3) Uani 1 4 d .
C127 C 1.0102(5) 0.1680(4) 0.7865(6) 0.048(2) Uani 1 4 d .
C128 C 0.9148(6) 0.3717(4) 0.6731(6) 0.051(3) Uani 1 4 d .
C129 C 0.6230(6) 0.0444(5) 0.8175(7) 0.061(2) Uani 1 4 d .
C130 C 0.5091(5) 0.2125(4) 0.5849(5) 0.043(2) Uani 1 4 d .
C131 C 0.6759(6) 0.3480(4) 0.4886(6) 0.053(2) Uani 1 4 d .
C132 C 0.7725(7) 0.3215(4) 0.3550(7) 0.069(4) Uani 1 4 d .
C133 C 0.8025(6) 0.4040(4) 0.8927(7) 0.057(3) Uani 1 4 d .
C134 C 1.0474(5) 0.2286(4) 0.7337(6) 0.044(2) Uani 1 4 d .
C135 C 0.9841(8) 0.3178(6) 0.4163(7) 0.109(6) Uani 1 4 d .
C136 C 0.8077(5) 0.3413(4) 0.8064(6) 0.044(2) Uani 1 4 d .
C138 C 0.9499(5) 0.0085(4) 0.6834(6) 0.045(2) Uani 1 4 d .
C139 C 0.7744(6) 0.3712(4) 0.5252(6) 0.053(3) Uani 1 4 d .
C140 C 0.7157(7) 0.4105(4) 0.4543(7) 0.063(3) Uani 1 4 d .
C141 C 1.0703(5) 0.1548(4) 0.7951(6) 0.056(3) Uani 1 4 d .
C142 C 0.6209(5) 0.0220(4) 0.5435(6) 0.041(2) Uani 1 4 d .
C143 C 0.6050(7) 0.0662(6) 0.3885(7) 0.089(5) Uani 1 4 d .
C144 C 0.9689(5) 0.0372(4) 0.7835(5) 0.042(2) Uani 1 4 d .
C145 C 0.7685(7) 0.4062(4) 0.4904(7) 0.060(3) Uani 1 4 d .
C146 C 0.5522(7) 0.2965(5) 0.9023(7) 0.084(5) Uani 1 4 d .
C147 C 0.8150(5) 0.2632(4) 0.4044(6) 0.042(2) Uani 1 4 d .
C148 C 0.7778(6) -0.0026(4) 0.7871(6) 0.058(3) Uani 1 4 d .
C149 C 0.9841(6) 0.0940(5) 0.9274(7) 0.067(4) Uani 1 4 d .
C150 C 0.7180(7) -0.0477(5) 0.8479(7) 0.081(3) Uani 1 4 d .
C151 C 0.6719(7) 0.3821(4) 0.4521(6) 0.061(3) Uani 1 4 d .
C152 C 0.4712(6) 0.0484(4) 0.6257(7) 0.065(4) Uani 1 4 d .
C153 C 0.5422(7) 0.3991(5) 0.7014(7) 0.072(3) Uani 1 4 d .
C154 C 0.5408(7) 0.2901(6) 0.4350(8) 0.107(6) Uani 1 4 d .
C156 C 0.9476(6) 0.3554(4) 0.5687(6) 0.050(2) Uani 1 4 d .
C172 C 0.5385(5) 0.2021(4) 0.7630(5) 0.040(2) Uani 1 4 d .
C173 C 0.6628(5) 0.1627(4) 0.9937(6) 0.050(3) Uani 1 4 d .
C174 C 0.8229(6) -0.0336(4) 0.4906(6) 0.054(3) Uani 1 4 d .
C175 C 0.7289(6) 0.0257(4) 0.7874(6) 0.047(2) Uani 1 4 d .
C176 C 0.6699(7) -0.0205(5) 0.8472(7) 0.073(3) Uani 1 4 d .
C177 C 0.5213(8) 0.0655(7) 0.8606(9) 0.120(6) Uani 1 4 d .
C179 C 0.4497(5) 0.1954(4) 0.5712(6) 0.048(2) Uani 1 4 d .
H10A H 1.03131 0.31585 0.82534 0.1437 Uiso 1 4 calc R
H10B H 1.02093 0.29378 0.88982 0.1437 Uiso 1 4 calc R
H10C H 1.05396 0.33691 0.8875 0.1437 Uiso 1 4 calc R
H10D H 0.4858 0.32289 0.648 0.0814 Uiso 1 4 calc R
H10E H 0.47633 0.29766 0.70987 0.0814 Uiso 1 4 calc R
H10F H 0.41724 0.31378 0.67269 0.0814 Uiso 1 4 calc R
H11A H 0.70335 0.05085 0.94717 0.0823 Uiso 1 4 calc R
H11B H 0.74142 0.02923 1.00097 0.0823 Uiso 1 4 calc R
H11C H 0.76728 0.02837 0.93212 0.0823 Uiso 1 4 calc R
H12A H 1.08382 0.04746 0.68062 0.0584 Uiso 1 4 calc R
H12B H 1.08689 0.07542 0.74036 0.0584 Uiso 1 4 calc R
H12C H 1.1496 0.05902 0.70991 0.0584 Uiso 1 4 calc R
H12D H 1.0576 0.09611 0.48606 0.0704 Uiso 1 4 calc R
H12E H 1.01641 0.12014 0.4371 0.0704 Uiso 1 4 calc R
H12F H 1.06722 0.08836 0.41419 0.0704 Uiso 1 4 calc R
H13A H 0.79208 0.33849 0.38635 0.0832 Uiso 1 4 calc R
H13B H 0.72896 0.31688 0.36589 0.0832 Uiso 1 4 calc R
H13C H 0.7748 0.33498 0.3151 0.0832 Uiso 1 4 calc R
H13D H 0.94185 0.3179 0.39956 0.1311 Uiso 1 4 calc R
H13E H 0.99685 0.29007 0.42488 0.1311 Uiso 1 4 calc R
H13F H 1.0126 0.32977 0.38627 0.1311 Uiso 1 4 calc R
H14A H 0.57035 0.0629 0.35984 0.1064 Uiso 1 4 calc R
H14B H 0.6438 0.05821 0.36844 0.1064 Uiso 1 4 calc R
H14C H 0.60782 0.09451 0.40111 0.1064 Uiso 1 4 calc R
H14D H 0.58621 0.30487 0.92939 0.1012 Uiso 1 4 calc R
H14E H 0.55881 0.26852 0.88949 0.1012 Uiso 1 4 calc R
H14F H 0.5127 0.29857 0.9244 0.1012 Uiso 1 4 calc R
H14G H 0.95077 0.08262 0.95264 0.0809 Uiso 1 4 calc R
H14H H 0.97093 0.12026 0.91134 0.0809 Uiso 1 4 calc R
H14I H 1.02147 0.09746 0.9525 0.0809 Uiso 1 4 calc R
H15A H 0.49142 0.02799 0.65129 0.0785 Uiso 1 4 calc R
H15B H 0.49685 0.05379 0.58949 0.0785 Uiso 1 4 calc R
H15C H 0.43035 0.03858 0.61265 0.0785 Uiso 1 4 calc R
H15D H 0.51891 0.28861 0.47437 0.1280 Uiso 1 4 calc R
H15E H 0.55946 0.26389 0.42571 0.1280 Uiso 1 4 calc R
H15F H 0.51133 0.2973 0.4025 0.1280 Uiso 1 4 calc R
H17A H 0.50055 0.0616 0.82093 0.1445 Uiso 1 4 calc R
H17B H 0.5318 0.09402 0.86564 0.1445 Uiso 1 4 calc R
H17C H 0.4934 0.05712 0.89373 0.1445 Uiso 1 4 calc R
H26 H 1.00563 0.39909 0.53409 0.0700 Uiso 1 4 calc R
H27A H 1.05827 0.34208 0.67876 0.0806 Uiso 1 4 calc R
H27B H 1.05799 0.31671 0.61631 0.0806 Uiso 1 4 calc R
H27C H 1.12204 0.3335 0.6434 0.0806 Uiso 1 4 calc R
H35 H 1.00833 -0.03589 0.65875 0.0579 Uiso 1 4 calc R
H46 H 0.65078 0.23569 0.34914 0.0587 Uiso 1 4 calc R
H47 H 0.59315 0.14156 0.51938 0.0574 Uiso 1 4 calc R
H51 H 0.84277 0.22673 0.29956 0.0575 Uiso 1 4 calc R
H53 H 0.73312 0.13445 0.29177 0.0582 Uiso 1 4 calc R
H54 H 0.4089 0.13523 0.71234 0.0519 Uiso 1 4 calc R
H59 H 0.88499 0.22459 0.87808 0.0605 Uiso 1 4 calc R
H61 H 0.67086 0.21962 0.45223 0.0530 Uiso 1 4 calc R
H62 H 0.90218 0.23907 0.98004 0.0749 Uiso 1 4 calc R
H69 H 0.53391 -0.0565 0.58213 0.0568 Uiso 1 4 calc R
H71 H 0.38745 0.19788 0.76041 0.0565 Uiso 1 4 calc R
H73 H 0.55926 -0.0146 0.4993 0.0554 Uiso 1 4 calc R
H75 H 0.62204 0.11551 0.94811 0.0593 Uiso 1 4 calc R
H76 H 1.14356 0.22984 0.73082 0.0644 Uiso 1 4 calc R
H79 H 0.6767 0.19168 0.27069 0.0643 Uiso 1 4 calc R
H81 H 0.63542 0.14265 0.84946 0.0549 Uiso 1 4 calc R
H82A H 0.79759 0.0277 0.38103 0.0731 Uiso 1 4 calc R
H82B H 0.86015 0.05362 0.37769 0.0731 Uiso 1 4 calc R
H82C H 0.83069 0.0353 0.3163 0.0731 Uiso 1 4 calc R
H83 H 0.95565 -0.00776 0.43516 0.0536 Uiso 1 4 calc R
H84 H 0.92227 0.12406 0.36774 0.0559 Uiso 1 4 calc R
H85A H 0.76313 0.32486 0.95272 0.0750 Uiso 1 4 calc R
H85B H 0.82702 0.30027 0.9547 0.0750 Uiso 1 4 calc R
H85C H 0.79428 0.31387 1.01729 0.0750 Uiso 1 4 calc R
H86 H 1.06431 -0.03733 0.75222 0.0575 Uiso 1 4 calc R
H87 H 0.91474 0.14885 0.4667 0.0512 Uiso 1 4 calc R
H88 H 0.49603 0.11581 0.49926 0.0604 Uiso 1 4 calc R
H90 H 1.16044 0.16878 0.77982 0.0743 Uiso 1 4 calc R
H91 H 0.57849 0.40951 0.61763 0.0846 Uiso 1 4 calc R
H92 H 1.17087 0.21814 0.56143 0.0625 Uiso 1 4 calc R
H93 H 0.7203 0.36027 0.78767 0.0636 Uiso 1 4 calc R
H94 H 0.95249 0.42337 0.70851 0.0755 Uiso 1 4 calc R
H96 H 0.65416 0.00524 0.68645 0.0505 Uiso 1 4 calc R
H99 H 0.70623 0.21306 1.02376 0.0556 Uiso 1 4 calc R
H101 H 1.15815 0.15505 0.60897 0.0576 Uiso 1 4 calc R
H102 H 0.40604 0.148 0.53383 0.0644 Uiso 1 4 calc R
H104 H 0.46901 0.23748 0.79342 0.0515 Uiso 1 4 calc R
H106 H 0.58212 -0.04388 0.67596 0.0564 Uiso 1 4 calc R
H109 H 0.8892 0.38436 0.9147 0.0628 Uiso 1 4 calc R
H111 H 0.98468 0.23099 0.54723 0.0492 Uiso 1 4 calc R
H112 H 0.71599 0.41051 0.86015 0.0681 Uiso 1 4 calc R
H113 H 0.52083 0.37935 0.78569 0.0783 Uiso 1 4 calc R
H114 H 0.82235 0.13583 1.03375 0.0742 Uiso 1 4 calc R
H115 H 0.89305 0.16424 0.2822 0.0556 Uiso 1 4 calc R
H116 H 0.88123 -0.05826 0.42999 0.0616 Uiso 1 4 calc R
H117 H 0.7753 0.00124 0.55221 0.0589 Uiso 1 4 calc R
H118 H 1.01041 0.43902 0.61971 0.0814 Uiso 1 4 calc R
H119 H 0.80436 -0.05794 0.81757 0.0935 Uiso 1 4 calc R
H120 H 0.87577 0.19283 1.05702 0.0816 Uiso 1 4 calc R
H122 H 1.08466 0.25286 0.52855 0.0574 Uiso 1 4 calc R
H125 H 0.64714 0.35575 0.61548 0.0698 Uiso 1 4 calc R
H126 H 1.04045 0.00884 0.82641 0.0604 Uiso 1 4 calc R
H127 H 0.9769 0.15182 0.80094 0.0580 Uiso 1 4 calc R
H128 H 0.89109 0.36552 0.70863 0.0609 Uiso 1 4 calc R
H133 H 0.8009 0.42579 0.92098 0.0688 Uiso 1 4 calc R
H138 H 0.92495 0.00683 0.64745 0.0534 Uiso 1 4 calc R
H139 H 0.81037 0.36737 0.54971 0.0642 Uiso 1 4 calc R
H140 H 0.71064 0.43427 0.43059 0.0755 Uiso 1 4 calc R
H141 H 1.07809 0.12999 0.81545 0.0676 Uiso 1 4 calc R
H145 H 0.79958 0.42652 0.49137 0.0721 Uiso 1 4 calc R
H148 H 0.81522 0.00331 0.76585 0.0694 Uiso 1 4 calc R
H150 H 0.7139 -0.07249 0.86934 0.0969 Uiso 1 4 calc R
H151 H 0.6375 0.38523 0.42518 0.0730 Uiso 1 4 calc R
H153 H 0.51288 0.42046 0.70057 0.0864 Uiso 1 4 calc R
H172 H 0.57105 0.21896 0.77727 0.0477 Uiso 1 4 calc R
H173 H 0.65583 0.15208 1.03359 0.0601 Uiso 1 4 calc R
H174 H 0.79324 -0.05475 0.48901 0.0644 Uiso 1 4 calc R
H176 H 0.63239 -0.02747 0.86754 0.0879 Uiso 1 4 calc R
H179 H 0.41295 0.20913 0.58311 0.0575 Uiso 1 4 calc R
O18A O 0.2958(16) 0.0779(14) 0.6334(16) 0.38(2) Uani 0.574(14) 4 d .
O18B O 0.2814(11) 0.1382(13) 0.6748(17) 0.38(2) Uani 0.574(14) 4 d .
O18C O 0.2785(16) 0.0837(16) 0.7335(14) 0.40(2) Uani 0.574(14) 4 d .
N36A N 0.2848(10) 0.0998(13) 0.6803(12) 0.39(2) Uani 0.574(14) 4 d .
O18D O 0.295(2) 0.1274(18) 0.597(2) 0.40(2) Uani 0.426(14) 4 d .
O18E O 0.2872(17) 0.1904(17) 0.630(2) 0.36(2) Uani 0.426(14) 4 d .
O18F O 0.275(2) 0.140(2) 0.6949(18) 0.38(2) Uani 0.426(14) 4 d .
N36B N 0.285(2) 0.1525(17) 0.6405(15) 0.38(2) Uani 0.426(14) 4 d .

loop_
_atom_site_aniso_label
_atom_site_aniso_U_11
_atom_site_aniso_U_22
_atom_site_aniso_U_33
_atom_site_aniso_U_12
_atom_site_aniso_U_13
_atom_site_aniso_U_23
Tb1 0.0345(3) 0.0340(3) 0.0287(3) 0.0002(3) 0.0002(2) -0.0038(3)
Tb2 0.0362(3) 0.0343(3) 0.0292(3) 0.0007(3) -0.0009(2) -0.0023(3)
Tb3 0.0324(3) 0.0321(3) 0.0273(3) -0.0001(3) 0.0019(2) -0.0031(3)
Tb4 0.0338(3) 0.0338(3) 0.0299(3) 0.0007(3) 0.0008(2) -0.0037(3)
Tb5 0.0351(3) 0.0330(3) 0.0296(3) -0.0006(3) 0.0002(2) -0.0017(3)
Tb6 0.0371(3) 0.0343(4) 0.0326(3) 0.0008(3) 0.0032(3) -0.0052(3)
Tb7 0.0390(3) 0.0330(3) 0.0321(3) 0.0030(3) 0.0023(3) 0.0004(3)
Tb8 0.0400(3) 0.0355(4) 0.0335(3) -0.0022(3) 0.0043(3) -0.0000(3)
Tb9 0.0369(3) 0.0350(4) 0.0351(3) -0.0040(3) 0.0035(3) -0.0064(3)
O1 0.041(3) 0.034(3) 0.032(3) 0.002(2) 0.003(2) -0.005(2)
O2 0.049(4) 0.042(5) 0.038(3) -0.000(3) 0.006(3) 0.004(3)
O3 0.036(3) 0.038(4) 0.029(4) -0.009(3) 0.004(3) -0.004(3)
O4 0.029(3) 0.044(4) 0.041(4) 0.006(3) -0.004(3) -0.005(3)
O5 0.052(4) 0.040(4) 0.034(4) 0.003(3) 0.006(3) 0.001(3)
O6 0.034(2) 0.033(3) 0.025(2) 0.001(2) 0.003(2) -0.000(2)
O7 0.044(4) 0.050(4) 0.036(4) 0.003(3) -0.010(3) -0.012(3)
O8 0.039(3) 0.041(4) 0.042(4) -0.005(3) -0.003(3) -0.002(4)
O9 0.031(3) 0.047(4) 0.028(4) 0.005(3) 0.003(3) -0.002(3)
O10 0.038(3) 0.052(5) 0.038(4) 0.001(3) 0.007(3) -0.009(3)
O11 0.041(4) 0.046(4) 0.031(3) 0.007(3) -0.003(3) 0.001(3)
O12 0.039(3) 0.056(5) 0.033(4) 0.011(3) -0.001(3) -0.005(4)
O13 0.040(4) 0.045(5) 0.052(4) -0.001(3) 0.001(3) -0.012(4)
O14 0.045(4) 0.061(5) 0.032(4) 0.012(3) -0.008(3) -0.010(4)
O15 0.073(5) 0.085(6) 0.036(4) 0.002(5) 0.007(4) 0.008(4)
O16 0.045(4) 0.048(5) 0.029(3) -0.001(3) 0.008(3) -0.005(3)
O17 0.044(4) 0.059(5) 0.035(4) -0.014(3) -0.001(3) -0.003(4)
O18 0.037(3) 0.039(4) 0.040(3) 0.000(3) 0.008(3) -0.005(3)
O19 0.063(5) 0.052(5) 0.043(4) -0.013(4) 0.008(4) -0.012(4)
O20 0.035(4) 0.052(5) 0.030(3) 0.008(3) 0.002(3) -0.003(3)
O21 0.063(5) 0.072(6) 0.057(5) 0.029(4) 0.028(4) 0.006(4)
O22 0.034(3) 0.038(4) 0.043(4) -0.005(3) -0.003(3) -0.008(3)
O23 0.063(5) 0.060(5) 0.030(4) 0.019(4) 0.003(4) -0.001(4)
O24 0.044(4) 0.040(4) 0.033(3) 0.003(3) 0.008(3) -0.010(3)
O25 0.063(5) 0.087(6) 0.054(5) -0.028(5) -0.016(4) 0.009(5)
O30 0.058(5) 0.058(5) 0.048(5) 0.002(4) 0.016(4) -0.010(4)
O31 0.039(3) 0.038(3) 0.028(3) 0.001(2) 0.001(2) 0.000(2)
O32 0.037(3) 0.030(3) 0.029(3) -0.003(2) 0.003(2) -0.002(2)
O34 0.042(3) 0.037(4) 0.046(4) -0.003(3) 0.005(3) 0.001(3)
O40 0.044(3) 0.041(4) 0.039(4) -0.000(3) 0.003(3) -0.009(3)
O41 0.062(5) 0.052(5) 0.036(4) 0.009(4) 0.001(4) 0.005(4)
O49 0.040(3) 0.051(5) 0.040(4) -0.006(3) 0.006(3) -0.001(4)
O52 0.030(3) 0.043(3) 0.029(3) -0.000(2) -0.002(2) -0.007(2)
O58 0.074(5) 0.100(7) 0.071(6) -0.021(5) -0.026(4) 0.043(5)
O67 0.074(5) 0.092(7) 0.089(6) 0.022(5) -0.026(5) -0.055(5)
O68 0.038(4) 0.047(5) 0.055(5) -0.001(4) -0.002(4) -0.003(4)
O77 0.040(4) 0.071(5) 0.059(5) -0.014(4) 0.008(4) -0.001(4)
O78 0.037(3) 0.036(4) 0.037(3) -0.010(3) 0.000(3) -0.005(3)
O95 0.029(3) 0.035(3) 0.036(3) 0.000(2) -0.000(2) -0.000(2)
O137 0.037(3) 0.036(3) 0.034(3) -0.002(2) 0.004(2) -0.005(2)
O155 0.035(3) 0.034(3) 0.031(3) -0.000(2) -0.001(2) -0.003(2)
O157 0.045(3) 0.040(4) 0.034(4) -0.002(3) 0.000(3) -0.002(3)
O158 0.049(4) 0.068(5) 0.045(4) 0.002(4) -0.008(3) 0.011(4)
O159 0.060(4) 0.056(5) 0.049(4) -0.018(4) 0.013(4) -0.007(4)
O160 0.087(6) 0.086(6) 0.074(6) -0.042(5) 0.044(5) -0.024(5)
O161 0.040(3) 0.040(4) 0.032(4) 0.010(3) 0.003(3) -0.008(3)
O162 0.045(3) 0.039(4) 0.030(3) 0.007(3) -0.003(3) -0.003(3)
O163 0.037(3) 0.034(3) 0.026(3) 0.003(2) 0.007(2) -0.003(2)
O164 0.034(3) 0.035(3) 0.028(3) 0.002(2) 0.001(2) -0.003(2)
O165 0.047(4) 0.055(5) 0.040(4) 0.013(3) 0.012(3) -0.001(4)
O166 0.045(4) 0.056(5) 0.032(3) 0.005(4) 0.004(3) 0.002(3)
O167 0.044(3) 0.043(4) 0.032(4) -0.012(3) -0.004(3) 0.006(3)
O168 0.038(3) 0.039(4) 0.042(4) 0.003(3) -0.002(3) -0.010(3)
O169 0.047(4) 0.062(5) 0.039(4) -0.012(4) 0.000(3) 0.008(4)
O170 0.051(4) 0.059(5) 0.047(5) 0.015(4) -0.010(4) -0.009(4)
O171 0.041(4) 0.048(5) 0.062(5) -0.001(4) -0.010(4) -0.019(4)
O178 0.084(6) 0.110(7) 0.071(6) -0.003(5) 0.020(5) 0.041(5)
O180 0.045(4) 0.075(6) 0.046(5) 0.018(4) -0.003(4) -0.013(4)
C5 0.049(5) 0.031(4) 0.051(5) 0.001(4) 0.009(4) -0.006(4)
C10 0.065(5) 0.053(5) 0.053(5) -0.016(4) 0.026(4) -0.005(4)
C13 0.040(4) 0.040(5) 0.026(5) 0.001(4) 0.009(4) -0.007(4)
C20 0.049(5) 0.042(5) 0.036(4) 0.009(4) 0.005(4) 0.005(4)
C21 0.041(4) 0.046(5) 0.039(5) 0.001(4) -0.005(4) -0.017(4)
C24 0.036(4) 0.040(5) 0.025(4) -0.003(4) 0.004(4) -0.000(4)
C25 0.047(5) 0.042(5) 0.034(4) -0.000(4) 0.008(4) -0.000(4)
C26 0.063(6) 0.051(6) 0.061(6) -0.022(5) 0.020(5) -0.006(5)
C27 0.048(7) 0.083(9) 0.071(10) -0.016(7) 0.018(7) 0.011(7)
C28 0.038(4) 0.044(5) 0.035(5) 0.007(4) -0.001(4) -0.006(4)
C29 0.039(5) 0.048(5) 0.033(4) -0.000(4) -0.004(4) 0.004(4)
C33 0.041(5) 0.047(5) 0.032(4) -0.002(4) 0.010(4) -0.009(4)
C35 0.054(6) 0.038(6) 0.052(5) 0.006(4) 0.011(5) 0.008(5)
C37 0.037(5) 0.059(5) 0.045(4) -0.014(4) -0.002(4) -0.001(4)
C38 0.042(4) 0.062(5) 0.032(5) 0.012(4) 0.001(4) 0.002(4)
C39 0.041(4) 0.046(5) 0.039(5) -0.002(4) -0.005(4) 0.007(4)
C42 0.062(5) 0.050(5) 0.045(5) 0.022(4) 0.018(4) -0.008(4)
C43 0.039(5) 0.048(5) 0.029(4) -0.003(4) -0.001(4) 0.002(4)
C44 0.035(4) 0.038(5) 0.044(4) -0.007(4) -0.002(4) -0.006(4)
C45 0.055(4) 0.051(5) 0.060(5) -0.001(4) -0.003(4) -0.020(4)
C46 0.050(6) 0.048(6) 0.049(5) 0.002(5) -0.003(5) 0.010(5)
C47 0.043(5) 0.049(6) 0.052(6) 0.000(4) -0.008(5) -0.001(5)
C48 0.053(5) 0.074(6) 0.050(5) -0.000(4) -0.012(4) 0.020(4)
C50 0.046(5) 0.059(5) 0.039(5) 0.009(4) -0.002(4) -0.003(4)
C51 0.048(5) 0.052(6) 0.043(5) -0.008(5) 0.006(5) 0.004(5)
C53 0.055(6) 0.055(6) 0.035(5) 0.004(5) -0.001(5) 0.006(5)
C54 0.030(4) 0.053(6) 0.047(6) 0.003(4) 0.002(4) -0.005(5)
C55 0.035(4) 0.044(5) 0.040(5) 0.000(4) -0.002(4) -0.006(4)
C56 0.033(4) 0.043(5) 0.036(5) 0.002(4) 0.002(4) -0.005(4)
C57 0.041(5) 0.046(5) 0.032(4) 0.000(4) 0.005(4) -0.004(4)
C59 0.048(5) 0.063(6) 0.040(5) 0.005(5) -0.008(5) -0.021(5)
C60 0.055(5) 0.036(5) 0.036(5) 0.006(4) -0.001(4) 0.000(4)
C61 0.050(5) 0.043(5) 0.040(5) -0.001(4) 0.002(5) 0.007(4)
C62 0.060(6) 0.079(7) 0.049(6) 0.003(6) -0.016(5) -0.026(5)
C63 0.042(4) 0.044(5) 0.034(5) 0.007(4) -0.001(4) -0.010(4)
C64 0.042(5) 0.061(5) 0.040(4) 0.008(4) -0.003(4) -0.016(4)
C65 0.047(5) 0.039(5) 0.039(4) -0.006(4) 0.011(4) 0.002(4)
C66 0.034(4) 0.042(5) 0.046(5) -0.004(4) -0.001(4) -0.011(4)
C69 0.048(5) 0.037(6) 0.057(6) -0.008(5) -0.000(5) -0.009(5)
C70 0.050(5) 0.070(5) 0.033(4) 0.005(4) 0.003(4) -0.005(4)
C71 0.042(5) 0.056(6) 0.043(6) 0.007(5) 0.007(5) -0.007(5)
C72 0.046(4) 0.049(5) 0.033(5) 0.003(4) -0.001(4) -0.010(4)
C73 0.047(5) 0.041(6) 0.051(5) -0.004(4) -0.005(5) -0.009(4)
C74 0.042(5) 0.053(5) 0.029(4) 0.006(4) 0.004(4) -0.001(4)
C75 0.051(5) 0.049(6) 0.048(5) -0.002(5) 0.009(5) 0.001(4)
C76 0.041(4) 0.067(6) 0.053(6) 0.005(5) 0.004(5) -0.022(5)
C79 0.055(6) 0.062(6) 0.044(5) 0.010(5) -0.011(5) 0.005(5)
C80 0.033(4) 0.043(5) 0.033(5) -0.001(4) 0.002(4) -0.011(4)
C81 0.054(5) 0.046(5) 0.037(5) -0.002(5) 0.004(5) -0.009(4)
C82 0.088(9) 0.061(8) 0.033(7) 0.035(7) 0.010(7) 0.003(6)
C83 0.051(5) 0.047(5) 0.036(5) 0.012(4) 0.007(5) -0.014(5)
C84 0.053(5) 0.045(6) 0.042(5) -0.007(5) 0.014(5) -0.001(4)
C85 0.076(9) 0.057(8) 0.054(8) -0.018(7) 0.005(7) -0.014(7)
C86 0.056(6) 0.040(6) 0.048(6) 0.009(5) 0.009(5) 0.013(5)
C87 0.047(5) 0.041(5) 0.040(5) -0.003(4) 0.013(5) -0.000(4)
C88 0.046(5) 0.051(6) 0.054(6) -0.004(4) -0.012(5) -0.001(5)
C89 0.039(4) 0.058(5) 0.041(5) -0.010(4) -0.004(4) -0.011(4)
C90 0.048(5) 0.076(7) 0.062(7) 0.014(5) -0.010(5) -0.015(6)
C91 0.096(7) 0.058(6) 0.058(6) 0.025(5) 0.007(6) 0.009(5)
C92 0.046(5) 0.056(6) 0.055(6) -0.004(5) 0.012(5) 0.000(5)
C93 0.048(5) 0.042(6) 0.069(6) -0.005(4) 0.009(5) -0.016(5)
C94 0.078(7) 0.041(6) 0.070(6) -0.016(5) 0.018(5) -0.019(5)
C96 0.047(5) 0.036(5) 0.043(5) -0.004(4) -0.007(5) 0.001(4)
C97 0.043(5) 0.042(5) 0.039(4) -0.012(4) 0.010(4) 0.007(4)
C98 0.059(5) 0.057(5) 0.049(5) -0.025(4) -0.011(4) 0.022(5)
C99 0.048(5) 0.054(6) 0.037(5) 0.003(5) 0.011(5) -0.001(5)
C100 0.060(5) 0.042(5) 0.047(5) 0.016(4) 0.018(4) -0.004(4)
C101 0.048(5) 0.051(6) 0.046(6) 0.005(5) 0.008(5) -0.005(5)
C102 0.043(5) 0.063(6) 0.055(6) 0.000(5) -0.015(5) 0.004(5)
C103 0.050(4) 0.037(5) 0.055(5) -0.006(4) 0.009(4) -0.015(4)
C104 0.044(5) 0.050(6) 0.035(5) 0.006(4) 0.005(5) -0.004(5)
C105 0.081(8) 0.143(14) 0.135(13) 0.049(9) -0.050(9) -0.077(12)
C106 0.051(6) 0.035(5) 0.055(5) -0.003(4) -0.006(5) 0.002(5)
C107 0.049(7) 0.086(10) 0.069(9) 0.021(7) -0.006(7) -0.022(7)
C108 0.045(5) 0.073(5) 0.039(4) 0.004(4) -0.005(4) -0.009(4)
C109 0.057(5) 0.031(5) 0.068(6) -0.004(4) 0.004(5) -0.017(5)
C110 0.078(9) 0.072(9) 0.056(9) 0.015(7) 0.011(7) 0.015(7)
C111 0.053(5) 0.033(5) 0.037(5) 0.002(4) 0.013(5) -0.007(4)
C112 0.048(5) 0.046(6) 0.077(7) 0.003(5) 0.007(5) -0.018(5)
C113 0.083(6) 0.055(6) 0.058(6) 0.030(5) 0.015(5) 0.007(5)
C114 0.057(6) 0.090(7) 0.039(5) 0.003(5) -0.006(5) -0.013(5)
C115 0.053(6) 0.048(6) 0.038(5) -0.012(5) 0.010(5) -0.000(4)
C116 0.066(6) 0.049(6) 0.038(6) 0.005(5) 0.005(5) -0.014(5)
C117 0.053(5) 0.048(6) 0.046(6) 0.000(4) -0.000(5) -0.008(5)
C118 0.078(6) 0.051(6) 0.075(7) -0.028(5) 0.021(6) -0.013(5)
C119 0.096(7) 0.060(6) 0.078(7) -0.007(6) -0.011(6) 0.024(6)
C120 0.066(6) 0.093(7) 0.045(6) 0.004(6) -0.013(5) -0.019(5)
C121 0.040(6) 0.055(8) 0.052(8) 0.001(6) -0.002(6) 0.004(6)
C122 0.050(5) 0.047(6) 0.046(6) -0.002(4) 0.013(5) -0.001(5)
C123 0.058(5) 0.041(5) 0.044(5) 0.010(4) 0.010(4) -0.005(4)
C124 0.057(7) 0.063(9) 0.057(8) 0.002(6) 0.006(6) 0.010(7)
C125 0.079(6) 0.045(6) 0.050(6) 0.011(5) 0.008(5) 0.003(5)
C126 0.057(5) 0.048(6) 0.047(5) 0.012(5) 0.002(5) 0.011(5)
C127 0.043(5) 0.049(5) 0.053(6) -0.002(4) -0.019(5) -0.020(5)
C128 0.063(6) 0.029(5) 0.060(6) -0.007(4) 0.014(5) -0.010(4)
C129 0.058(5) 0.072(6) 0.052(5) -0.016(4) 0.004(4) 0.021(4)
C130 0.040(4) 0.053(5) 0.035(5) 0.002(4) 0.002(4) 0.007(4)
C131 0.063(5) 0.055(5) 0.042(5) 0.005(4) -0.002(4) 0.012(4)
C132 0.087(9) 0.068(9) 0.053(8) 0.026(7) -0.004(7) 0.009(7)
C133 0.061(6) 0.042(6) 0.069(7) -0.001(5) 0.003(5) -0.022(5)
C134 0.038(4) 0.055(5) 0.040(5) 0.001(4) -0.000(4) -0.017(4)
C135 0.125(11) 0.119(13) 0.083(10) -0.056(10) 0.077(9) -0.043(9)
C136 0.047(4) 0.034(5) 0.052(5) -0.010(4) 0.011(4) -0.011(4)
C138 0.052(5) 0.039(5) 0.043(5) 0.009(4) 0.004(5) 0.004(4)
C139 0.064(5) 0.042(5) 0.055(6) 0.001(4) 0.009(5) 0.003(5)
C140 0.081(7) 0.047(6) 0.060(7) 0.013(5) 0.011(5) 0.009(5)
C141 0.045(5) 0.063(6) 0.061(6) 0.017(5) -0.013(5) -0.018(5)
C142 0.033(4) 0.046(5) 0.043(4) -0.007(4) 0.001(4) -0.005(4)
C143 0.071(9) 0.136(13) 0.059(8) -0.054(9) -0.021(7) 0.014(8)
C144 0.048(5) 0.046(5) 0.034(4) 0.011(4) 0.001(4) 0.009(4)
C145 0.077(6) 0.039(6) 0.064(7) 0.002(5) 0.006(5) 0.007(5)
C146 0.072(9) 0.113(12) 0.068(9) 0.022(9) 0.028(8) 0.029(8)
C147 0.047(5) 0.045(5) 0.034(4) -0.008(4) 0.009(4) 0.006(4)
C148 0.069(6) 0.049(6) 0.056(6) -0.009(5) -0.012(5) 0.014(5)
C149 0.066(8) 0.074(10) 0.063(8) 0.003(7) -0.015(7) -0.024(7)
C150 0.102(7) 0.064(7) 0.077(7) -0.019(5) -0.014(6) 0.038(6)
C151 0.075(6) 0.055(6) 0.052(6) 0.011(5) 0.002(5) 0.015(5)
C152 0.050(7) 0.050(8) 0.096(11) 0.001(6) 0.002(7) -0.034(7)
C153 0.095(7) 0.061(7) 0.060(6) 0.037(6) 0.011(6) 0.008(5)
C154 0.078(10) 0.144(13) 0.098(11) -0.048(8) -0.044(8) 0.074(10)
C156 0.051(5) 0.041(5) 0.057(5) -0.009(4) 0.017(4) -0.006(4)
C172 0.042(4) 0.045(5) 0.032(5) 0.003(4) -0.002(4) -0.004(4)
C173 0.053(6) 0.055(6) 0.042(5) -0.000(5) 0.016(5) -0.005(5)
C174 0.062(6) 0.051(6) 0.048(6) -0.005(5) 0.005(5) -0.008(5)
C175 0.054(4) 0.048(5) 0.040(5) -0.013(4) -0.017(4) 0.012(4)
C176 0.086(6) 0.070(6) 0.064(7) -0.024(5) -0.009(6) 0.031(6)
C177 0.095(10) 0.172(15) 0.094(12) 0.025(10) 0.045(9) 0.043(12)
C179 0.040(4) 0.062(6) 0.041(6) 0.004(5) -0.007(5) 0.008(5)
O18A 0.097(17) 0.80(6) 0.23(3) -0.03(3) -0.00(2) 0.27(3)
O18B 0.118(13) 0.81(6) 0.22(2) -0.01(2) 0.004(17) 0.27(3)
O18C 0.156(19) 0.80(6) 0.24(3) -0.04(3) -0.01(2) 0.26(3)
N36A 0.125(13) 0.81(6) 0.23(2) -0.03(2) 0.003(17) 0.27(3)
O18D 0.12(2) 0.84(6) 0.23(3) 0.01(3) 0.01(2) 0.25(3)
O18E 0.065(16) 0.83(6) 0.18(3) -0.00(3) 0.004(18) 0.28(3)
O18F 0.117(14) 0.81(6) 0.22(2) -0.01(2) 0.004(16) 0.28(3)
N36B 0.108(13) 0.82(6) 0.21(2) -0.00(3) 0.006(17) 0.27(3)

loop_
_atom_type_symbol
_atom_type_description
_atom_type_scat_dispersion_real
_atom_type_scat_dispersion_imag
_atom_type_scat_source
C C 0.0033 0.0016
;
International Tables for Crystallography
(1992, Vol. C, Tables 4.2.6.8 and 6.1.1.4)
;
H H 0.0000 0.0000
;
International Tables for Crystallography
(1992, Vol. C, Table 6.1.1.4)
;
N N 0.0061 0.0033
;
International Tables for Crystallography
(1992, Vol. C, Tables 4.2.6.8 and 6.1.1.4)
;
O O 0.0106 0.0060
;
International Tables for Crystallography
(1992, Vol. C, Tables 4.2.6.8 and 6.1.1.4)
;
Tb Tb -0.1723 4.1537
;
International Tables for Crystallography
(1992, Vol. C, Tables 4.2.6.8 and 6.1.1.4)
;

loop_
_geom_angle_atom_site_label_1
_geom_angle_atom_site_label_2
_geom_angle_atom_site_label_3
_geom_angle
_geom_angle_publ_flag
O6 Tb1 O11 132.4(3) yes
O6 Tb1 O17 136.1(2) yes
O6 Tb1 O20 139.0(2) yes
O6 Tb1 O32 66.3(2) yes
O6 Tb1 O78 67.3(2) yes
O6 Tb1 O161 64.6(2) yes
O6 Tb1 O164 66.8(2) yes
O11 Tb1 O17 79.8(3) yes
O11 Tb1 O20 72.1(3) yes
O11 Tb1 O32 79.3(3) yes
O11 Tb1 O78 130.2(2) yes
O11 Tb1 O161 137.2(2) yes
O11 Tb1 O164 76.0(3) yes
O17 Tb1 O20 70.9(2) yes
O17 Tb1 O32 157.2(3) yes
O17 Tb1 O78 68.9(3) yes
O17 Tb1 O161 115.6(3) yes
O17 Tb1 O164 103.4(2) yes
O20 Tb1 O32 94.0(2) yes
O20 Tb1 O78 127.1(3) yes
O20 Tb1 O161 76.0(2) yes
O20 Tb1 O164 148.1(3) yes
O32 Tb1 O78 132.9(2) yes
O32 Tb1 O161 75.2(2) yes
O32 Tb1 O164 80.2(2) yes
O78 Tb1 O161 91.9(2) yes
O78 Tb1 O164 75.0(3) yes
O161 Tb1 O164 131.0(2) yes
O6 Tb2 O7 132.3(3) yes
O6 Tb2 O14 137.1(2) yes
O6 Tb2 O95 66.3(2) yes
O6 Tb2 O162 67.6(2) yes
O6 Tb2 O163 66.6(2) yes
O6 Tb2 O166 138.5(2) yes
O6 Tb2 O167 64.6(2) yes
O7 Tb2 O14 77.2(3) yes
O7 Tb2 O95 76.8(3) yes
O7 Tb2 O162 130.9(2) yes
O7 Tb2 O163 78.3(3) yes
O7 Tb2 O166 72.3(3) yes
O7 Tb2 O167 136.7(3) yes
O14 Tb2 O95 100.8(2) yes
O14 Tb2 O162 69.5(3) yes
O14 Tb2 O163 154.6(3) yes
O14 Tb2 O166 72.4(3) yes
O14 Tb2 O167 119.1(3) yes
O95 Tb2 O162 75.2(2) yes
O95 Tb2 O163 79.7(2) yes
O95 Tb2 O166 149.1(3) yes
O95 Tb2 O167 130.5(2) yes
O162 Tb2 O163 133.5(2) yes
O162 Tb2 O166 126.4(3) yes
O162 Tb2 O167 91.7(2) yes
O163 Tb2 O166 94.0(2) yes
O163 Tb2 O167 75.9(3) yes
O166 Tb2 O167 75.5(3) yes
O31 Tb3 O32 75.7(2) yes
O31 Tb3 O52 118.8(2) yes
O31 Tb3 O95 142.4(2) yes
O31 Tb3 O137 74.1(2) yes
O31 Tb3 O155 75.5(2) yes
O31 Tb3 O163 140.5(2) yes
O31 Tb3 O164 74.1(2) yes
O32 Tb3 O52 140.0(2) yes
O32 Tb3 O95 74.4(2) yes
O32 Tb3 O137 73.8(2) yes
O32 Tb3 O155 143.3(2) yes
O32 Tb3 O163 118.4(2) yes
O32 Tb3 O164 75.4(2) yes
O52 Tb3 O95 74.0(2) yes
O52 Tb3 O137 75.3(2) yes
O52 Tb3 O155 74.9(2) yes
O52 Tb3 O163 75.7(2) yes
O52 Tb3 O164 142.5(2) yes
O95 Tb3 O137 76.1(2) yes
O95 Tb3 O155 140.2(2) yes
O95 Tb3 O163 75.1(2) yes
O95 Tb3 O164 118.8(2) yes
O137 Tb3 O155 118.7(2) yes
O137 Tb3 O163 143.5(2) yes
O137 Tb3 O164 140.0(2) yes
O155 Tb3 O163 73.6(2) yes
O155 Tb3 O164 75.2(2) yes
O163 Tb3 O164 74.6(2) yes
O6 Tb4 O8 143.3(2) yes
O6 Tb4 O9 131.6(2) yes
O6 Tb4 O10 132.3(2) yes
O6 Tb4 O32 65.7(2) yes
O6 Tb4 O95 66.4(2) yes
O6 Tb4 O161 63.9(2) yes
O6 Tb4 O162 67.1(2) yes
O8 Tb4 O9 71.4(2) yes
O8 Tb4 O10 73.0(2) yes
O8 Tb4 O32 146.3(2) yes
O8 Tb4 O95 96.6(2) yes
O8 Tb4 O161 126.8(2) yes
O8 Tb4 O162 77.3(2) yes
O9 Tb4 O10 79.0(3) yes
O9 Tb4 O32 75.0(2) yes
O9 Tb4 O95 80.2(2) yes
O9 Tb4 O161 132.2(3) yes
O9 Tb4 O162 137.3(2) yes
O10 Tb4 O32 98.5(2) yes
O10 Tb4 O95 158.9(3) yes
O10 Tb4 O161 68.7(2) yes
O10 Tb4 O162 118.6(3) yes
O32 Tb4 O95 79.8(2) yes
O32 Tb4 O161 75.9(2) yes
O32 Tb4 O162 132.3(2) yes
O95 Tb4 O161 130.0(2) yes
O95 Tb4 O162 75.3(3) yes
O161 Tb4 O162 89.9(2) yes
O3 Tb5 O6 131.6(2) yes
O3 Tb5 O78 137.6(2) yes
O3 Tb5 O163 75.8(2) yes
O3 Tb5 O164 80.5(2) yes
O3 Tb5 O167 133.5(3) yes
O3 Tb5 O168 71.0(3) yes
O3 Tb5 O169 82.3(3) yes
O6 Tb5 O78 65.4(2) yes
O6 Tb5 O163 65.5(2) yes
O6 Tb5 O164 65.1(2) yes
O6 Tb5 O167 63.6(2) yes
O6 Tb5 O168 141.1(2) yes
O6 Tb5 O169 132.9(2) yes
O78 Tb5 O163 130.4(2) yes
O78 Tb5 O164 74.6(3) yes
O78 Tb5 O167 88.5(3) yes
O78 Tb5 O168 77.5(2) yes
O78 Tb5 O169 114.8(3) yes
O163 Tb5 O164 79.3(2) yes
O163 Tb5 O167 75.8(3) yes
O163 Tb5 O168 146.8(2) yes
O163 Tb5 O169 103.1(3) yes
O164 Tb5 O167 128.5(2) yes
O164 Tb5 O168 95.0(2) yes
O164 Tb5 O169 161.5(3) yes
O167 Tb5 O168 128.9(3) yes
O167 Tb5 O169 69.3(3) yes
O168 Tb5 O169 72.8(3) yes
Tb9 Tb6 O1 44.82(15) yes
Tb9 Tb6 O16 94.32(17) yes
Tb9 Tb6 O18 103.82(17) yes
Tb9 Tb6 O24 119.88(18) yes
Tb9 Tb6 O40 42.40(18) yes
Tb9 Tb6 O52 38.63(18) yes
Tb9 Tb6 O155 96.79(16) yes
Tb9 Tb6 O165 150.6(2) yes
O1 Tb6 O16 137.7(2) yes
O1 Tb6 O18 65.4(2) yes
O1 Tb6 O24 132.4(3) yes
O1 Tb6 O40 65.9(2) yes
O1 Tb6 O52 66.0(2) yes
O1 Tb6 O155 65.8(2) yes
O1 Tb6 O165 134.5(2) yes
O16 Tb6 O18 132.8(3) yes
O16 Tb6 O24 71.4(3) yes
O16 Tb6 O40 75.8(3) yes
O16 Tb6 O52 89.1(2) yes
O16 Tb6 O155 145.7(3) yes
O16 Tb6 O165 73.5(3) yes
O18 Tb6 O24 129.1(2) yes
O18 Tb6 O40 89.0(2) yes
O18 Tb6 O52 131.0(2) yes
O18 Tb6 O155 75.2(3) yes
O18 Tb6 O165 69.5(3) yes
O24 Tb6 O40 141.0(3) yes
O24 Tb6 O52 81.9(3) yes
O24 Tb6 O155 74.9(3) yes
O24 Tb6 O165 82.2(3) yes
O40 Tb6 O52 77.0(3) yes
O40 Tb6 O155 131.5(2) yes
O40 Tb6 O165 108.2(3) yes
O52 Tb6 O155 79.8(2) yes
O52 Tb6 O165 159.5(3) yes
O155 Tb6 O165 108.4(3) yes
Tb8 Tb7 O1 45.14(16) yes
Tb8 Tb7 O4 112.19(17) yes
Tb8 Tb7 O12 170.91(19) yes
Tb8 Tb7 O18 104.09(16) yes
Tb8 Tb7 O31 38.63(18) yes
Tb8 Tb7 O155 97.18(16) yes
Tb8 Tb7 O157 41.25(18) yes
Tb8 Tb7 O158 98.47(19) yes
O1 Tb7 O4 133.1(2) yes
O1 Tb7 O12 138.2(2) yes
O1 Tb7 O18 65.3(2) yes
O1 Tb7 O31 65.8(2) yes
O1 Tb7 O155 66.0(2) yes
O1 Tb7 O157 65.2(2) yes
O1 Tb7 O158 134.2(3) yes
O4 Tb7 O12 71.8(3) yes
O4 Tb7 O18 139.0(3) yes
O4 Tb7 O31 75.8(2) yes
O4 Tb7 O155 82.0(3) yes
O4 Tb7 O157 130.5(3) yes
O4 Tb7 O158 80.1(3) yes
O12 Tb7 O18 75.3(2) yes
O12 Tb7 O31 147.3(3) yes
O12 Tb7 O155 91.4(2) yes
O12 Tb7 O157 129.8(3) yes
O12 Tb7 O158 73.9(3) yes
O18 Tb7 O31 130.7(2) yes
O18 Tb7 O155 75.0(3) yes
O18 Tb7 O157 89.6(3) yes
O18 Tb7 O158 113.4(3) yes
O31 Tb7 O155 79.6(2) yes
O31 Tb7 O157 76.1(3) yes
O31 Tb7 O158 105.0(3) yes
O155 Tb7 O157 130.9(2) yes
O155 Tb7 O158 159.6(3) yes
O157 Tb7 O158 69.1(3) yes
Tb7 Tb8 Tb9 89.919(19) yes
Tb7 Tb8 O1 45.57(15) yes
Tb7 Tb8 O2 93.30(18) yes
Tb7 Tb8 O5 117.27(19) yes
Tb7 Tb8 O31 38.69(18) yes
Tb7 Tb8 O34 104.78(18) yes
Tb7 Tb8 O137 96.65(17) yes
Tb7 Tb8 O157 41.81(18) yes
Tb7 Tb8 O159 151.4(2) yes
Tb9 Tb8 O1 44.83(15) yes
Tb9 Tb8 O2 171.52(19) yes
Tb9 Tb8 O5 113.44(19) yes
Tb9 Tb8 O31 96.92(17) yes
Tb9 Tb8 O34 41.70(19) yes
Tb9 Tb8 O137 38.86(18) yes
Tb9 Tb8 O157 103.85(18) yes
Tb9 Tb8 O159 101.2(2) yes
O1 Tb8 O2 136.7(2) yes
O1 Tb8 O5 132.5(3) yes
O1 Tb8 O31 66.2(2) yes
O1 Tb8 O34 66.0(2) yes
O1 Tb8 O137 65.6(2) yes
O1 Tb8 O157 65.9(2) yes
O1 Tb8 O159 135.3(3) yes
O2 Tb8 O5 71.9(3) yes
O2 Tb8 O31 90.5(3) yes
O2 Tb8 O34 129.8(3) yes
O2 Tb8 O137 148.0(3) yes
O2 Tb8 O157 73.8(3) yes
O2 Tb8 O159 72.4(3) yes
O5 Tb8 O31 79.7(3) yes
O5 Tb8 O34 131.9(3) yes
O5 Tb8 O137 76.5(3) yes
O5 Tb8 O157 137.8(3) yes
O5 Tb8 O159 82.5(3) yes
O31 Tb8 O34 131.8(3) yes
O31 Tb8 O137 78.9(2) yes
O31 Tb8 O157 76.7(3) yes
O31 Tb8 O159 158.5(3) yes
O34 Tb8 O137 76.5(3) yes
O34 Tb8 O157 89.3(3) yes
O34 Tb8 O159 69.6(3) yes
O137 Tb8 O157 131.1(3) yes
O137 Tb8 O159 108.6(3) yes
O157 Tb8 O159 109.6(3) yes
Tb6 Tb9 Tb8 90.503(18) yes
Tb6 Tb9 O1 45.78(16) yes
Tb6 Tb9 O13 99.79(18) yes
Tb6 Tb9 O22 111.17(18) yes
Tb6 Tb9 O34 105.08(17) yes
Tb6 Tb9 O40 42.04(18) yes
Tb6 Tb9 O49 172.7(2) yes
Tb6 Tb9 O52 38.17(18) yes
Tb6 Tb9 O137 97.06(17) yes
Tb8 Tb9 O1 45.21(16) yes
Tb8 Tb9 O13 151.5(2) yes
Tb8 Tb9 O22 119.1(2) yes
Tb8 Tb9 O34 41.23(19) yes
Tb8 Tb9 O40 104.53(18) yes
Tb8 Tb9 O49 93.17(19) yes
Tb8 Tb9 O52 97.83(17) yes
Tb8 Tb9 O137 38.44(18) yes
O1 Tb9 O13 134.7(2) yes
O1 Tb9 O22 132.3(2) yes
O1 Tb9 O34 66.0(2) yes
O1 Tb9 O40 66.3(2) yes
O1 Tb9 O49 136.6(2) yes
O1 Tb9 O52 66.4(2) yes
O1 Tb9 O137 65.6(2) yes
O13 Tb9 O22 81.9(3) yes
O13 Tb9 O34 110.3(3) yes
O13 Tb9 O40 68.6(2) yes
O13 Tb9 O49 74.1(3) yes
O13 Tb9 O52 106.7(3) yes
O13 Tb9 O137 159.7(2) yes
O22 Tb9 O34 139.1(3) yes
O22 Tb9 O40 130.1(3) yes
O22 Tb9 O49 72.4(3) yes
O22 Tb9 O52 75.0(2) yes
O22 Tb9 O137 81.6(3) yes
O34 Tb9 O40 89.8(3) yes
O34 Tb9 O49 73.9(3) yes
O34 Tb9 O52 132.0(2) yes
O34 Tb9 O137 75.7(3) yes
O40 Tb9 O49 130.7(3) yes
O40 Tb9 O52 76.2(3) yes
O40 Tb9 O137 131.5(2) yes
O49 Tb9 O52 146.9(3) yes
O49 Tb9 O137 89.7(3) yes
O52 Tb9 O137 80.1(2) yes
Tb6 O1 Tb7 89.4(2) yes
Tb6 O1 Tb8 169.5(3) yes
Tb6 O1 Tb9 89.4(2) yes
Tb7 O1 Tb8 89.3(2) yes
Tb7 O1 Tb9 169.5(3) yes
Tb8 O1 Tb9 90.0(2) yes
Tb8 O2 C147 133.6(8) yes
Tb5 O3 C24 140.3(7) yes
Tb7 O4 C39 140.4(7) yes
Tb8 O5 C65 141.0(7) yes
Tb1 O6 Tb2 169.3(3) yes
Tb1 O6 Tb4 90.4(2) yes
Tb1 O6 Tb5 89.6(2) yes
Tb2 O6 Tb4 89.3(2) yes
Tb2 O6 Tb5 88.5(2) yes
Tb4 O6 Tb5 167.9(3) yes
Tb2 O7 C64 137.2(8) yes
Tb4 O8 C55 134.0(7) yes
Tb4 O9 C13 140.4(7) yes
Tb4 O10 C72 137.7(7) yes
Tb1 O11 C29 137.6(7) yes
Tb7 O12 C38 133.6(8) yes
Tb9 O13 C45 141.1(8) yes
Tb2 O14 C50 139.5(8) yes
C70 O15 C110 115.5(10) yes
Tb6 O16 C25 137.0(7) yes
Tb1 O17 C37 140.5(8) yes
Tb6 O18 Tb7 98.6(3) yes
Tb6 O18 C123 138.6(7) yes
Tb7 O18 C123 120.1(7) yes
C25 O19 C85 116.5(10) yes
Tb1 O20 C74 131.9(7) yes
C42 O21 C146 116.9(10) yes
Tb9 O22 C21 140.2(7) yes
C74 O23 C82 116.3(9) yes
Tb6 O24 C33 140.5(7) yes
C37 O25 C143 114.8(10) yes
C72 O30 C124 118.0(10) yes
Tb3 O31 Tb7 101.4(3) yes
Tb3 O31 Tb8 102.4(3) yes
Tb7 O31 Tb8 102.7(3) yes
Tb1 O32 Tb3 101.0(2) yes
Tb1 O32 Tb4 103.4(3) yes
Tb3 O32 Tb4 102.0(3) yes
Tb8 O34 Tb9 97.1(3) yes
Tb8 O34 C5 137.6(7) yes
Tb9 O34 C5 122.0(7) yes
Tb6 O40 Tb9 95.6(3) yes
Tb6 O40 C136 121.2(7) yes
Tb9 O40 C136 138.3(7) yes
C132 O41 C147 118.5(10) yes
Tb9 O49 C89 133.2(8) yes
Tb3 O52 Tb6 101.7(2) yes
Tb3 O52 Tb9 101.2(3) yes
Tb6 O52 Tb9 103.2(3) yes
C48 O58 C154 115.0(12) yes
C45 O67 C105 117.5(12) yes
C55 O68 C121 117.1(9) yes
C27 O77 C89 116.3(9) yes
Tb1 O78 Tb5 98.1(3) yes
Tb1 O78 C44 137.9(7) yes
Tb5 O78 C44 119.6(6) yes
Tb2 O95 Tb3 101.3(2) yes
Tb2 O95 Tb4 102.8(3) yes
Tb3 O95 Tb4 102.2(3) yes
Tb3 O137 Tb8 102.7(3) yes
Tb3 O137 Tb9 101.6(3) yes
Tb8 O137 Tb9 102.7(3) yes
Tb3 O155 Tb6 101.9(2) yes
Tb3 O155 Tb7 101.8(3) yes
Tb6 O155 Tb7 103.2(3) yes
Tb7 O157 Tb8 96.9(3) yes
Tb7 O157 C60 135.7(7) yes
Tb8 O157 C60 124.4(7) yes
Tb7 O158 C48 139.5(8) yes
Tb8 O159 C10 139.2(8) yes
C10 O160 C135 115.3(12) yes
Tb1 O161 Tb4 97.9(3) yes
Tb1 O161 C28 123.8(6) yes
Tb4 O161 C28 135.2(6) yes
Tb2 O162 Tb4 96.9(3) yes
Tb2 O162 C20 136.3(7) yes
Tb4 O162 C20 120.9(6) yes
Tb2 O163 Tb3 102.0(2) yes
Tb2 O163 Tb5 103.6(3) yes
Tb3 O163 Tb5 102.5(3) yes
Tb1 O164 Tb3 101.6(2) yes
Tb1 O164 Tb5 103.4(3) yes
Tb3 O164 Tb5 102.2(3) yes
Tb6 O165 C42 138.6(8) yes
Tb2 O166 C70 133.4(8) yes
Tb2 O167 Tb5 98.3(3) yes
Tb2 O167 C175 124.6(7) yes
Tb5 O167 C175 134.3(7) yes
Tb5 O168 C66 133.3(7) yes
Tb5 O169 C129 136.8(8) yes
C50 O170 C149 115.5(10) yes
C66 O171 C152 117.2(9) yes
C129 O178 C177 117.6(12) yes
C38 O180 C107 116.4(9) yes
O34 C5 C128 119.6(11) yes
O34 C5 C156 122.7(11) yes
C128 C5 C156 117.7(11) yes
O159 C10 O160 120.6(12) yes
O159 C10 C156 126.9(12) yes
O160 C10 C156 112.4(12) yes
O9 C13 C80 120.2(10) yes
O9 C13 C111 119.2(10) yes
C80 C13 C111 120.7(10) yes
O162 C20 C138 118.1(10) yes
O162 C20 C144 123.1(11) yes
C138 C20 C144 118.8(11) yes
O22 C21 C127 119.2(10) yes
O22 C21 C134 123.8(11) yes
C127 C21 C134 116.9(10) yes
O3 C24 C56 122.3(10) yes
O3 C24 C172 118.9(10) yes
C56 C24 C172 118.8(10) yes
O16 C25 O19 122.2(11) yes
O16 C25 C57 123.2(11) yes
O19 C25 C57 114.6(10) yes
C118 C26 C156 121.7(13) yes
O161 C28 C63 121.4(10) yes
O161 C28 C117 119.3(10) yes
C63 C28 C117 119.1(11) yes
O11 C29 C43 124.1(11) yes
O11 C29 C61 117.3(11) yes
C43 C29 C61 118.5(11) yes
O24 C33 C57 123.7(11) yes
O24 C33 C81 118.4(10) yes
C57 C33 C81 117.9(11) yes
C86 C35 C138 120.5(12) yes
O17 C37 O25 122.2(12) yes
O17 C37 C142 124.7(11) yes
O25 C37 C142 113.1(11) yes
O12 C38 O180 118.0(11) yes
O12 C38 C130 128.5(11) yes
O180 C38 C130 113.4(10) yes
O4 C39 C47 117.3(10) yes
O4 C39 C130 124.4(11) yes
C47 C39 C130 118.1(10) yes
O21 C42 O165 118.1(11) yes
O21 C42 C100 115.7(11) yes
O165 C42 C100 126.2(12) yes
C29 C43 C53 119.8(11) yes
C29 C43 C74 119.4(10) yes
C53 C43 C74 120.8(11) yes
O78 C44 C96 120.1(10) yes
O78 C44 C142 122.6(11) yes
C96 C44 C142 117.3(10) yes
O13 C45 O67 119.8(12) yes
O13 C45 C103 125.4(12) yes
O67 C45 C103 114.8(12) yes
C61 C46 C79 121.7(12) yes
C39 C47 C88 119.8(11) yes
O58 C48 O158 120.1(12) yes
O58 C48 C131 114.3(12) yes
O158 C48 C131 125.6(12) yes
O14 C50 O170 120.9(11) yes
O14 C50 C144 125.5(11) yes
O170 C50 C144 113.4(10) yes
C97 C51 C115 120.2(11) yes
C43 C53 C79 120.8(12) yes
C56 C54 C71 120.0(11) yes
O8 C55 O68 119.7(11) yes
O8 C55 C80 125.7(10) yes
O68 C55 C80 114.6(10) yes
C24 C56 C54 119.9(11) yes
C24 C56 C66 120.9(10) yes
C54 C56 C66 119.2(10) yes
C25 C57 C33 122.4(10) yes
C25 C57 C99 116.4(10) yes
C33 C57 C99 121.1(11) yes
C62 C59 C64 120.5(13) yes
O157 C60 C131 123.6(11) yes
O157 C60 C139 118.3(11) yes
C131 C60 C139 118.1(12) yes
C29 C61 C46 119.2(11) yes
C59 C62 C120 121.1(14) yes
C28 C63 C72 121.0(11) yes
C28 C63 C83 117.9(11) yes
C72 C63 C83 121.0(10) yes
O7 C64 C59 119.0(11) yes
O7 C64 C108 122.3(12) yes
C59 C64 C108 118.7(11) yes
O5 C65 C87 118.6(11) yes
O5 C65 C97 121.4(10) yes
C87 C65 C97 120.0(11) yes
O168 C66 O171 119.6(11) yes
O168 C66 C56 127.0(10) yes
O171 C66 C56 113.3(9) yes
C73 C69 C106 116.4(11) yes
O15 C70 O166 120.8(12) yes
O15 C70 C108 113.0(11) yes
O166 C70 C108 126.1(12) yes
C54 C71 C104 118.8(11) yes
O10 C72 O30 118.7(11) yes
O10 C72 C63 126.4(11) yes
O30 C72 C63 114.5(10) yes
C69 C73 C142 123.0(12) yes
O20 C74 O23 121.0(11) yes
O20 C74 C43 127.2(11) yes
O23 C74 C43 111.7(10) yes
C81 C75 C173 118.8(12) yes
C90 C76 C134 120.5(12) yes
C46 C79 C53 119.9(12) yes
C13 C80 C55 123.7(10) yes
C13 C80 C101 117.7(11) yes
C55 C80 C101 118.5(10) yes
C33 C81 C75 121.1(11) yes
C63 C83 C116 121.0(11) yes
C87 C84 C115 121.3(12) yes
C35 C86 C126 117.8(11) yes
C65 C87 C84 120.1(11) yes
C47 C88 C102 121.9(12) yes
O49 C89 O77 118.0(11) yes
O49 C89 C134 127.4(11) yes
O77 C89 C134 114.5(10) yes
C76 C90 C141 121.6(12) yes
C125 C91 C153 122.4(14) yes
C101 C92 C122 118.7(11) yes
C112 C93 C136 121.3(12) yes
C118 C94 C128 117.9(13) yes
C44 C96 C106 122.4(11) yes
C51 C97 C65 119.4(11) yes
C51 C97 C147 119.7(11) yes
C65 C97 C147 120.9(11) yes
C129 C98 C175 118.7(12) yes
C129 C98 C176 123.4(13) yes
C175 C98 C176 117.9(13) yes
C57 C99 C173 118.3(11) yes
C42 C100 C113 120.5(12) yes
C42 C100 C123 122.5(12) yes
C113 C100 C123 117.0(12) yes
C80 C101 C92 120.6(11) yes
C88 C102 C179 119.8(11) yes
C45 C103 C109 118.8(11) yes
C45 C103 C136 120.9(11) yes
C109 C103 C136 120.3(11) yes
C71 C104 C172 122.2(12) yes
C69 C106 C96 122.2(12) yes
C64 C108 C70 121.8(12) yes
C64 C108 C114 117.7(12) yes
C70 C108 C114 120.3(12) yes
C103 C109 C133 121.1(12) yes
C13 C111 C122 118.5(11) yes
C93 C112 C133 121.9(12) yes
C100 C113 C153 122.4(13) yes
C108 C114 C120 121.0(13) yes
C51 C115 C84 118.9(11) yes
C83 C116 C174 120.4(12) yes
C28 C117 C174 121.3(11) yes
C26 C118 C94 121.4(13) yes
C148 C119 C150 120.3(15) yes
C62 C120 C114 120.8(13) yes
C92 C122 C111 123.8(12) yes
O18 C123 C100 120.8(11) yes
O18 C123 C125 118.6(11) yes
C100 C123 C125 120.6(12) yes
C91 C125 C123 119.2(13) yes
C86 C126 C144 124.0(12) yes
C21 C127 C141 122.3(11) yes
C5 C128 C94 123.4(12) yes
O169 C129 O178 118.0(13) yes
O169 C129 C98 128.1(12) yes
O178 C129 C98 113.9(13) yes
C38 C130 C39 119.5(10) yes
C38 C130 C179 120.5(11) yes
C39 C130 C179 119.9(11) yes
C48 C131 C60 119.5(12) yes
C48 C131 C151 120.2(12) yes
C60 C131 C151 120.1(12) yes
C109 C133 C112 117.9(13) yes
C21 C134 C76 119.3(12) yes
C21 C134 C89 120.3(10) yes
C76 C134 C89 120.3(11) yes
O40 C136 C93 119.4(11) yes
O40 C136 C103 123.3(11) yes
C93 C136 C103 117.3(11) yes
C20 C138 C35 121.3(11) yes
C60 C139 C145 121.2(12) yes
C145 C140 C151 121.8(14) yes
C90 C141 C127 119.4(13) yes
C37 C142 C44 121.9(11) yes
C37 C142 C73 119.4(11) yes
C44 C142 C73 118.6(11) yes
C20 C144 C50 120.9(11) yes
C20 C144 C126 117.3(11) yes
C50 C144 C126 121.7(11) yes
C139 C145 C140 117.8(13) yes
O2 C147 O41 119.8(11) yes
O2 C147 C97 127.9(11) yes
O41 C147 C97 112.3(10) yes
C119 C148 C175 120.1(13) yes
C119 C150 C176 119.5(15) yes
C131 C151 C140 120.8(13) yes
C91 C153 C113 118.3(14) yes
C5 C156 C10 120.6(11) yes
C5 C156 C26 117.9(12) yes
C10 C156 C26 121.4(12) yes
C24 C172 C104 120.1(11) yes
C75 C173 C99 122.7(12) yes
C116 C174 C117 120.3(12) yes
O167 C175 C98 123.9(11) yes
O167 C175 C148 117.2(11) yes
C98 C175 C148 118.9(12) yes
C98 C176 C150 123.2(14) yes
C102 C179 C130 120.4(11) yes
O18A N36A O18B 120(3) yes
O18A N36A O18C 120(4) yes
O18B N36A O18C 120(4) yes
O18D N36B O18E 120(4) yes
O18D N36B O18F 120(6) yes
O18E N36B O18F 120(5) yes

loop_
_geom_bond_atom_site_label_1
_geom_bond_atom_site_label_2
_geom_bond_distance
_geom_bond_publ_flag
Tb1 O6 2.523(7) yes
Tb1 O11 2.266(8) yes
Tb1 O17 2.404(8) yes
Tb1 O20 2.389(7) yes
Tb1 O32 2.319(7) yes
Tb1 O78 2.392(7) yes
Tb1 O161 2.407(7) yes
Tb1 O164 2.308(7) yes
Tb2 O6 2.562(7) yes
Tb2 O7 2.267(8) yes
Tb2 O14 2.414(8) yes
Tb2 O95 2.322(7) yes
Tb2 O162 2.404(7) yes
Tb2 O163 2.300(7) yes
Tb2 O166 2.378(8) yes
Tb2 O167 2.392(7) yes
Tb3 O31 2.420(7) yes
Tb3 O32 2.441(7) yes
Tb3 O52 2.443(7) yes
Tb3 O95 2.431(7) yes
Tb3 O137 2.422(7) yes
Tb3 O155 2.406(7) yes
Tb3 O163 2.430(7) yes
Tb3 O164 2.431(7) yes
Tb4 O6 2.578(6) yes
Tb4 O8 2.399(7) yes
Tb4 O9 2.252(7) yes
Tb4 O10 2.433(8) yes
Tb4 O32 2.293(7) yes
Tb4 O95 2.298(7) yes
Tb4 O161 2.395(7) yes
Tb4 O162 2.420(7) yes
Tb5 O3 2.273(7) yes
Tb5 O6 2.622(6) yes
Tb5 O78 2.408(8) yes
Tb5 O163 2.305(7) yes
Tb5 O164 2.313(7) yes
Tb5 O167 2.391(7) yes
Tb5 O168 2.403(7) yes
Tb5 O169 2.421(8) yes
Tb6 Tb9 3.5950(7) yes
Tb6 O1 2.577(7) yes
Tb6 O16 2.403(7) yes
Tb6 O18 2.380(7) yes
Tb6 O24 2.264(8) yes
Tb6 O40 2.419(8) yes
Tb6 O52 2.282(7) yes
Tb6 O155 2.311(7) yes
Tb6 O165 2.403(8) yes
Tb7 Tb8 3.5985(8) yes
Tb7 O1 2.570(7) yes
Tb7 O4 2.262(7) yes
Tb7 O12 2.402(7) yes
Tb7 O18 2.396(8) yes
Tb7 O31 2.306(7) yes
Tb7 O155 2.308(7) yes
Tb7 O157 2.417(7) yes
Tb7 O158 2.378(9) yes
Tb8 Tb9 3.5945(9) yes
Tb8 O1 2.551(7) yes
Tb8 O2 2.414(8) yes
Tb8 O5 2.265(8) yes
Tb8 O31 2.302(7) yes
Tb8 O34 2.387(8) yes
Tb8 O137 2.291(7) yes
Tb8 O157 2.390(7) yes
Tb8 O159 2.387(8) yes
Tb9 O1 2.534(7) yes
Tb9 O13 2.388(8) yes
Tb9 O22 2.242(7) yes
Tb9 O34 2.409(8) yes
Tb9 O40 2.436(8) yes
Tb9 O49 2.398(7) yes
Tb9 O52 2.305(7) yes
Tb9 O137 2.312(7) yes
O2 C147 1.200(14) yes
O3 C24 1.314(12) yes
O4 C39 1.300(13) yes
O5 C65 1.350(14) yes
O7 C64 1.306(15) yes
O8 C55 1.255(13) yes
O9 C13 1.331(13) yes
O10 C72 1.241(15) yes
O11 C29 1.314(14) yes
O12 C38 1.234(14) yes
O13 C45 1.236(16) yes
O14 C50 1.208(15) yes
O15 C70 1.344(16) yes
O15 C110 1.489(18) yes
O16 C25 1.245(14) yes
O17 C37 1.222(15) yes
O18 C123 1.345(14) yes
O19 C25 1.291(15) yes
O19 C85 1.416(16) yes
O20 C74 1.243(14) yes
O21 C42 1.303(15) yes
O21 C146 1.460(18) yes
O22 C21 1.322(13) yes
O23 C74 1.335(15) yes
O23 C82 1.473(16) yes
O24 C33 1.299(14) yes
O25 C37 1.331(15) yes
O25 C143 1.487(19) yes
O30 C72 1.350(14) yes
O30 C124 1.431(16) yes
O34 C5 1.322(14) yes
O40 C136 1.308(15) yes
O41 C132 1.439(17) yes
O41 C147 1.349(15) yes
O49 C89 1.255(14) yes
O58 C48 1.318(17) yes
O58 C154 1.45(2) yes
O67 C45 1.305(17) yes
O67 C105 1.458(19) yes
O68 C55 1.333(14) yes
O68 C121 1.425(15) yes
O77 C27 1.437(18) yes
O77 C89 1.337(15) yes
O78 C44 1.348(13) yes
O157 C60 1.344(14) yes
O158 C48 1.242(17) yes
O159 C10 1.245(16) yes
O160 C10 1.324(17) yes
O160 C135 1.48(2) yes
O161 C28 1.340(14) yes
O162 C20 1.351(14) yes
O165 C42 1.238(15) yes
O166 C70 1.219(15) yes
O167 C175 1.336(15) yes
O168 C66 1.250(13) yes
O169 C129 1.224(17) yes
O170 C50 1.335(15) yes
O170 C149 1.456(17) yes
O171 C66 1.339(14) yes
O171 C152 1.452(16) yes
O178 C129 1.331(17) yes
O178 C177 1.57(2) yes
O180 C38 1.351(15) yes
O180 C107 1.464(17) yes
C5 C128 1.397(18) yes
C5 C156 1.456(18) yes
C10 C156 1.411(19) yes
C13 C80 1.418(15) yes
C13 C111 1.408(16) yes
C20 C138 1.405(17) yes
C20 C144 1.403(16) yes
C21 C127 1.450(18) yes
C21 C134 1.426(17) yes
C24 C56 1.409(15) yes
C24 C172 1.406(16) yes
C25 C57 1.475(17) yes
C26 C118 1.36(2) yes
C26 C156 1.420(18) yes
C28 C63 1.423(15) yes
C28 C117 1.375(17) yes
C29 C43 1.427(17) yes
C29 C61 1.397(17) yes
C33 C57 1.400(16) yes
C33 C81 1.429(17) yes
C35 C86 1.404(18) yes
C35 C138 1.363(17) yes
C37 C142 1.465(18) yes
C38 C130 1.440(18) yes
C39 C47 1.431(18) yes
C39 C130 1.407(16) yes
C42 C100 1.433(18) yes
C43 C53 1.407(16) yes
C43 C74 1.467(17) yes
C44 C96 1.406(17) yes
C44 C142 1.389(17) yes
C45 C103 1.463(18) yes
C46 C61 1.405(18) yes
C46 C79 1.378(19) yes
C47 C88 1.364(17) yes
C48 C131 1.48(2) yes
C50 C144 1.460(18) yes
C51 C97 1.414(17) yes
C51 C115 1.415(18) yes
C53 C79 1.357(19) yes
C54 C56 1.396(15) yes
C54 C71 1.416(18) yes
C55 C80 1.419(17) yes
C56 C66 1.454(17) yes
C57 C99 1.440(17) yes
C59 C62 1.364(19) yes
C59 C64 1.422(19) yes
C60 C131 1.388(18) yes
C60 C139 1.400(18) yes
C62 C120 1.41(2) yes
C63 C72 1.427(17) yes
C63 C83 1.419(17) yes
C64 C108 1.438(19) yes
C65 C87 1.415(17) yes
C65 C97 1.426(17) yes
C69 C73 1.390(18) yes
C69 C106 1.371(18) yes
C70 C108 1.44(2) yes
C71 C104 1.367(17) yes
C73 C142 1.408(16) yes
C75 C81 1.398(18) yes
C75 C173 1.401(18) yes
C76 C90 1.39(2) yes
C76 C134 1.431(17) yes
C80 C101 1.435(16) yes
C83 C116 1.383(18) yes
C84 C87 1.373(17) yes
C84 C115 1.428(18) yes
C86 C126 1.350(18) yes
C88 C102 1.400(17) yes
C89 C134 1.428(19) yes
C90 C141 1.382(19) yes
C91 C125 1.38(2) yes
C91 C153 1.38(2) yes
C92 C101 1.398(19) yes
C92 C122 1.367(18) yes
C93 C112 1.372(19) yes
C93 C136 1.383(17) yes
C94 C118 1.41(2) yes
C94 C128 1.392(18) yes
C96 C106 1.345(16) yes
C97 C147 1.465(17) yes
C98 C129 1.44(2) yes
C98 C175 1.414(18) yes
C98 C176 1.36(2) yes
C99 C173 1.365(18) yes
C100 C113 1.424(19) yes
C100 C123 1.412(18) yes
C102 C179 1.353(19) yes
C103 C109 1.373(18) yes
C103 C136 1.411(17) yes
C104 C172 1.376(16) yes
C108 C114 1.453(19) yes
C109 C133 1.394(18) yes
C111 C122 1.375(17) yes
C112 C133 1.362(19) yes
C113 C153 1.36(2) yes
C114 C120 1.33(2) yes
C116 C174 1.348(18) yes
C117 C174 1.407(19) yes
C119 C148 1.39(2) yes
C119 C150 1.35(2) yes
C123 C125 1.388(19) yes
C126 C144 1.405(17) yes
C127 C141 1.380(17) yes
C130 C179 1.431(16) yes
C131 C151 1.39(2) yes
C139 C145 1.395(19) yes
C140 C145 1.39(2) yes
C140 C151 1.34(2) yes
C148 C175 1.409(18) yes
C150 C176 1.38(2) yes
O18A N36A 1.28(5) yes
O18B N36A 1.28(6) yes
O18C N36A 1.28(5) yes
O18D N36B 1.28(7) yes
O18E N36B 1.28(8) yes
O18F N36B 1.28(6) yes

loop_
_geom_torsion_atom_site_label_1
_geom_torsion_atom_site_label_2
_geom_torsion_atom_site_label_3
_geom_torsion_atom_site_label_4
_geom_torsion
_geom_torsion_publ_flag
O6 Tb1 O11 C29 167.5(5) no
O11 Tb1 O6 Tb4 -86.7(3) no
O11 Tb1 O6 Tb5 81.2(3) no
O6 Tb1 O17 C37 -8.8(10) no
O17 Tb1 O6 Tb4 146.3(3) no
O17 Tb1 O6 Tb5 -45.8(4) no
O6 Tb1 O20 C74 -163.8(5) no
O20 Tb1 O6 Tb4 27.9(4) no
O20 Tb1 O6 Tb5 -164.2(3) no
O6 Tb1 O32 Tb3 -58.4(2) no
O6 Tb1 O32 Tb4 46.9(2) no
O32 Tb1 O6 Tb4 -39.2(2) no
O32 Tb1 O6 Tb5 128.7(3) no
O6 Tb1 O78 Tb5 48.8(2) no
O6 Tb1 O78 C44 -156.8(7) no
O78 Tb1 O6 Tb4 148.9(3) no
O78 Tb1 O6 Tb5 -43.2(2) no
O6 Tb1 O161 Tb4 -50.3(2) no
O6 Tb1 O161 C28 147.2(6) no
O161 Tb1 O6 Tb4 45.1(2) no
O161 Tb1 O6 Tb5 -147.0(3) no
O6 Tb1 O164 Tb3 57.8(2) no
O6 Tb1 O164 Tb5 -48.0(2) no
O164 Tb1 O6 Tb4 -128.3(3) no
O164 Tb1 O6 Tb5 39.6(2) no
O11 Tb1 O17 C37 -152.0(9) no
O17 Tb1 O11 C29 -46.8(6) no
O11 Tb1 O20 C74 -28.7(6) no
O20 Tb1 O11 C29 26.3(6) no
O11 Tb1 O32 Tb3 88.0(3) no
O11 Tb1 O32 Tb4 -166.7(3) no
O32 Tb1 O11 C29 124.1(7) no
O11 Tb1 O78 Tb5 -78.3(4) no
O11 Tb1 O78 C44 76.1(7) no
O78 Tb1 O11 C29 -97.5(7) no
O11 Tb1 O161 Tb4 75.5(4) no
O11 Tb1 O161 C28 -87.0(6) no
O161 Tb1 O11 C29 70.0(8) no
O11 Tb1 O164 Tb3 -91.8(3) no
O11 Tb1 O164 Tb5 162.4(3) no
O164 Tb1 O11 C29 -153.5(7) no
O17 Tb1 O20 C74 56.4(6) no
O20 Tb1 O17 C37 133.6(9) no
O17 Tb1 O32 Tb3 111.7(6) no
O17 Tb1 O32 Tb4 -143.0(6) no
O32 Tb1 O17 C37 -175.7(6) no
O17 Tb1 O78 Tb5 -133.1(3) no
O17 Tb1 O78 C44 21.3(6) no
O78 Tb1 O17 C37 -11.3(8) no
O17 Tb1 O161 Tb4 178.6(2) no
O17 Tb1 O161 C28 16.1(6) no
O161 Tb1 O17 C37 70.3(9) no
O17 Tb1 O164 Tb3 -167.5(3) no
O17 Tb1 O164 Tb5 86.7(3) no
O164 Tb1 O17 C37 -79.2(9) no
O20 Tb1 O32 Tb3 158.9(3) no
O20 Tb1 O32 Tb4 -95.8(3) no
O32 Tb1 O20 C74 -106.1(6) no
O20 Tb1 O78 Tb5 -176.0(2) no
O20 Tb1 O78 C44 -21.7(8) no
O78 Tb1 O20 C74 98.7(7) no
O20 Tb1 O161 Tb4 118.1(3) no
O20 Tb1 O161 C28 -44.3(5) no
O161 Tb1 O20 C74 -179.7(7) no
O20 Tb1 O164 Tb3 -92.2(5) no
O20 Tb1 O164 Tb5 162.1(3) no
O164 Tb1 O20 C74 -28.3(9) no
O32 Tb1 O78 Tb5 38.7(4) no
O32 Tb1 O78 C44 -166.9(5) no
O78 Tb1 O32 Tb3 -48.2(4) no
O78 Tb1 O32 Tb4 57.1(4) no
O32 Tb1 O161 Tb4 20.1(2) no
O32 Tb1 O161 C28 -142.4(6) no
O161 Tb1 O32 Tb3 -126.8(3) no
O161 Tb1 O32 Tb4 -21.5(2) no
O32 Tb1 O164 Tb3 -10.5(2) no
O32 Tb1 O164 Tb5 -116.3(3) no
O164 Tb1 O32 Tb3 10.5(2) no
O164 Tb1 O32 Tb4 115.8(3) no
O78 Tb1 O161 Tb4 -114.0(3) no
O78 Tb1 O161 C28 83.5(5) no
O161 Tb1 O78 Tb5 110.2(3) no
O161 Tb1 O78 C44 -95.5(7) no
O78 Tb1 O164 Tb3 129.1(3) no
O78 Tb1 O164 Tb5 23.3(2) no
O164 Tb1 O78 Tb5 -22.0(2) no
O164 Tb1 O78 C44 132.4(7) no
O161 Tb1 O164 Tb3 49.9(4) no
O161 Tb1 O164 Tb5 -55.8(4) no
O164 Tb1 O161 Tb4 -42.3(4) no
O164 Tb1 O161 C28 155.2(4) no
O6 Tb2 O7 C64 166.8(5) no
O7 Tb2 O6 Tb4 82.3(3) no
O7 Tb2 O6 Tb5 -85.8(3) no
O6 Tb2 O14 C50 -2.9(11) no
O14 Tb2 O6 Tb4 -40.4(4) no
O14 Tb2 O6 Tb5 151.5(3) no
O6 Tb2 O95 Tb3 58.1(2) no
O6 Tb2 O95 Tb4 -47.3(2) no
O95 Tb2 O6 Tb4 39.7(2) no
O95 Tb2 O6 Tb5 -128.4(3) no
O6 Tb2 O162 Tb4 47.4(2) no
O6 Tb2 O162 C20 -161.3(7) no
O162 Tb2 O6 Tb4 -43.3(2) no
O162 Tb2 O6 Tb5 148.6(3) no
O6 Tb2 O163 Tb3 -57.8(2) no
O6 Tb2 O163 Tb5 48.4(2) no
O163 Tb2 O6 Tb4 128.4(3) no
O163 Tb2 O6 Tb5 -39.7(2) no
O6 Tb2 O166 C70 -161.3(5) no
O166 Tb2 O6 Tb4 -163.6(3) no
O166 Tb2 O6 Tb5 28.3(4) no
O6 Tb2 O167 Tb5 -51.9(2) no
O6 Tb2 O167 C175 144.8(6) no
O167 Tb2 O6 Tb4 -146.6(3) no
O167 Tb2 O6 Tb5 45.2(2) no
O7 Tb2 O14 C50 -143.3(9) no
O14 Tb2 O7 C64 -49.1(7) no
O7 Tb2 O95 Tb3 -91.0(3) no
O7 Tb2 O95 Tb4 163.6(3) no
O95 Tb2 O7 C64 -153.6(7) no
O7 Tb2 O162 Tb4 -79.9(4) no
O7 Tb2 O162 C20 71.3(7) no
O162 Tb2 O7 C64 -97.0(7) no
O7 Tb2 O163 Tb3 89.2(3) no
O7 Tb2 O163 Tb5 -164.6(3) no
O163 Tb2 O7 C64 124.4(7) no
O7 Tb2 O166 C70 -26.4(7) no
O166 Tb2 O7 C64 26.2(6) no
O7 Tb2 O167 Tb5 73.7(4) no
O7 Tb2 O167 C175 -89.6(6) no
O167 Tb2 O7 C64 70.0(8) no
O14 Tb2 O95 Tb3 -164.9(3) no
O14 Tb2 O95 Tb4 89.7(3) no
O95 Tb2 O14 C50 -69.6(9) no
O14 Tb2 O162 Tb4 -130.5(3) no
O14 Tb2 O162 C20 20.8(6) no
O162 Tb2 O14 C50 -0.0(8) no
O14 Tb2 O163 Tb3 104.3(6) no
O14 Tb2 O163 Tb5 -149.5(5) no
O163 Tb2 O14 C50 -158.4(6) no
O14 Tb2 O166 C70 55.4(7) no
O166 Tb2 O14 C50 141.5(9) no
O14 Tb2 O167 Tb5 176.5(2) no
O14 Tb2 O167 C175 13.2(6) no
O167 Tb2 O14 C50 80.0(9) no
O95 Tb2 O162 Tb4 -22.7(2) no
O95 Tb2 O162 C20 128.5(7) no
O162 Tb2 O95 Tb3 129.8(3) no
O162 Tb2 O95 Tb4 24.4(2) no
O95 Tb2 O163 Tb3 10.7(2) no
O95 Tb2 O163 Tb5 116.9(3) no
O163 Tb2 O95 Tb3 -10.7(2) no
O163 Tb2 O95 Tb4 -116.1(3) no
O95 Tb2 O166 C70 -26.1(10) no
O166 Tb2 O95 Tb3 -91.2(5) no
O166 Tb2 O95 Tb4 163.4(4) no
O95 Tb2 O167 Tb5 -44.2(4) no
O95 Tb2 O167 C175 152.5(4) no
O167 Tb2 O95 Tb3 50.6(4) no
O167 Tb2 O95 Tb4 -54.8(4) no
O162 Tb2 O163 Tb3 -47.2(4) no
O162 Tb2 O163 Tb5 58.9(4) no
O163 Tb2 O162 Tb4 37.0(4) no
O163 Tb2 O162 C20 -171.8(5) no
O162 Tb2 O166 C70 101.8(7) no
O166 Tb2 O162 Tb4 -177.9(2) no
O166 Tb2 O162 C20 -26.7(8) no
O162 Tb2 O167 Tb5 -116.1(3) no
O162 Tb2 O167 C175 80.6(5) no
O167 Tb2 O162 Tb4 109.0(3) no
O167 Tb2 O162 C20 -99.8(7) no
O163 Tb2 O166 C70 -102.8(7) no
O166 Tb2 O163 Tb3 160.2(3) no
O166 Tb2 O163 Tb5 -93.6(3) no
O163 Tb2 O167 Tb5 18.6(2) no
O163 Tb2 O167 C175 -144.7(6) no
O167 Tb2 O163 Tb3 -125.8(3) no
O167 Tb2 O163 Tb5 -19.7(3) no
O166 Tb2 O167 Tb5 116.6(3) no
O166 Tb2 O167 C175 -46.7(5) no
O167 Tb2 O166 C70 -177.1(8) no
O31 Tb3 O32 Tb1 -87.0(3) no
O31 Tb3 O32 Tb4 166.5(3) no
O32 Tb3 O31 Tb7 166.8(3) no
O32 Tb3 O31 Tb8 -87.3(3) no
O31 Tb3 O52 Tb6 53.8(3) no
O31 Tb3 O52 Tb9 -52.4(3) no
O52 Tb3 O31 Tb7 -53.6(3) no
O52 Tb3 O31 Tb8 52.3(3) no
O31 Tb3 O95 Tb2 -153.9(3) no
O31 Tb3 O95 Tb4 -48.0(5) no
O95 Tb3 O31 Tb7 -155.0(3) no
O95 Tb3 O31 Tb8 -49.2(5) no
O31 Tb3 O137 Tb8 10.5(3) no
O31 Tb3 O137 Tb9 116.6(3) no
O137 Tb3 O31 Tb7 -116.3(3) no
O137 Tb3 O31 Tb8 -10.5(2) no
O31 Tb3 O155 Tb6 -116.2(3) no
O31 Tb3 O155 Tb7 -9.7(2) no
O155 Tb3 O31 Tb7 9.7(2) no
O155 Tb3 O31 Tb8 115.6(3) no
O31 Tb3 O163 Tb2 154.5(3) no
O31 Tb3 O163 Tb5 47.4(5) no
O163 Tb3 O31 Tb7 49.3(5) no
O163 Tb3 O31 Tb8 155.2(3) no
O31 Tb3 O164 Tb1 89.2(3) no
O31 Tb3 O164 Tb5 -164.2(3) no
O164 Tb3 O31 Tb7 88.1(3) no
O164 Tb3 O31 Tb8 -166.0(3) no
O32 Tb3 O52 Tb6 156.3(3) no
O32 Tb3 O52 Tb9 50.2(5) no
O52 Tb3 O32 Tb1 154.9(3) no
O52 Tb3 O32 Tb4 48.5(5) no
O32 Tb3 O95 Tb2 -115.5(3) no
O32 Tb3 O95 Tb4 -9.6(2) no
O95 Tb3 O32 Tb1 116.0(3) no
O95 Tb3 O32 Tb4 9.6(2) no
O32 Tb3 O137 Tb8 89.9(3) no
O32 Tb3 O137 Tb9 -164.1(3) no
O137 Tb3 O32 Tb1 -164.3(3) no
O137 Tb3 O32 Tb4 89.3(3) no
O32 Tb3 O155 Tb6 -155.4(3) no
O32 Tb3 O155 Tb7 -48.9(5) no
O155 Tb3 O32 Tb1 -47.9(5) no
O155 Tb3 O32 Tb4 -154.3(3) no
O32 Tb3 O163 Tb2 52.2(3) no
O32 Tb3 O163 Tb5 -54.9(3) no
O163 Tb3 O32 Tb1 53.0(3) no
O163 Tb3 O32 Tb4 -53.4(3) no
O32 Tb3 O164 Tb1 10.2(2) no
O32 Tb3 O164 Tb5 116.8(3) no
O164 Tb3 O32 Tb1 -10.1(2) no
O164 Tb3 O32 Tb4 -116.5(3) no
O52 Tb3 O95 Tb2 89.4(3) no
O52 Tb3 O95 Tb4 -164.7(3) no
O95 Tb3 O52 Tb6 -164.6(3) no
O95 Tb3 O52 Tb9 89.2(3) no
O52 Tb3 O137 Tb8 -115.8(3) no
O52 Tb3 O137 Tb9 -9.8(2) no
O137 Tb3 O52 Tb6 116.0(3) no
O137 Tb3 O52 Tb9 9.8(2) no
O52 Tb3 O155 Tb6 9.7(2) no
O52 Tb3 O155 Tb7 116.1(3) no
O155 Tb3 O52 Tb6 -9.8(2) no
O155 Tb3 O52 Tb9 -116.0(3) no
O52 Tb3 O163 Tb2 -87.4(3) no
O52 Tb3 O163 Tb5 165.6(3) no
O163 Tb3 O52 Tb6 -86.4(3) no
O163 Tb3 O52 Tb9 167.5(3) no
O52 Tb3 O164 Tb1 -154.0(3) no
O52 Tb3 O164 Tb5 -47.4(5) no
O164 Tb3 O52 Tb6 -47.9(5) no
O164 Tb3 O52 Tb9 -154.1(3) no
O95 Tb3 O137 Tb8 167.4(3) no
O95 Tb3 O137 Tb9 -86.6(3) no
O137 Tb3 O95 Tb2 167.8(3) no
O137 Tb3 O95 Tb4 -86.3(3) no
O95 Tb3 O155 Tb6 49.3(5) no
O95 Tb3 O155 Tb7 155.8(3) no
O155 Tb3 O95 Tb2 49.5(5) no
O155 Tb3 O95 Tb4 155.4(3) no
O95 Tb3 O163 Tb2 -10.4(2) no
O95 Tb3 O163 Tb5 -117.5(3) no
O163 Tb3 O95 Tb2 10.3(2) no
O163 Tb3 O95 Tb4 116.2(3) no
O95 Tb3 O164 Tb1 -52.4(3) no
O95 Tb3 O164 Tb5 54.2(3) no
O164 Tb3 O95 Tb2 -52.3(3) no
O164 Tb3 O95 Tb4 53.6(3) no
O137 Tb3 O155 Tb6 -53.8(3) no
O137 Tb3 O155 Tb7 52.7(3) no
O155 Tb3 O137 Tb8 -52.6(3) no
O155 Tb3 O137 Tb9 53.4(3) no
O137 Tb3 O163 Tb2 -49.2(5) no
O137 Tb3 O163 Tb5 -156.2(3) no
O163 Tb3 O137 Tb8 -154.1(3) no
O163 Tb3 O137 Tb9 -48.0(5) no
O137 Tb3 O164 Tb1 50.8(5) no
O137 Tb3 O164 Tb5 157.4(3) no
O164 Tb3 O137 Tb8 48.9(5) no
O164 Tb3 O137 Tb9 154.9(3) no
O155 Tb3 O163 Tb2 -165.5(3) no
O155 Tb3 O163 Tb5 87.5(3) no
O163 Tb3 O155 Tb6 88.9(3) no
O163 Tb3 O155 Tb7 -164.7(3) no
O155 Tb3 O164 Tb1 168.0(3) no
O155 Tb3 O164 Tb5 -85.4(3) no
O164 Tb3 O155 Tb6 166.8(3) no
O164 Tb3 O155 Tb7 -86.7(3) no
O163 Tb3 O164 Tb1 -115.3(3) no
O163 Tb3 O164 Tb5 -8.7(2) no
O164 Tb3 O163 Tb2 115.8(3) no
O164 Tb3 O163 Tb5 8.7(2) no
O6 Tb4 O8 C55 -156.4(5) no
O8 Tb4 O6 Tb1 -162.9(3) no
O8 Tb4 O6 Tb2 27.8(5) no
O6 Tb4 O9 C13 169.8(6) no
O9 Tb4 O6 Tb1 78.6(3) no
O9 Tb4 O6 Tb2 -90.6(3) no
O6 Tb4 O10 C72 -17.7(9) no
O10 Tb4 O6 Tb1 -39.0(4) no
O10 Tb4 O6 Tb2 151.7(3) no
O6 Tb4 O32 Tb1 -45.9(2) no
O6 Tb4 O32 Tb3 58.6(2) no
O32 Tb4 O6 Tb1 39.9(2) no
O32 Tb4 O6 Tb2 -129.4(3) no
O6 Tb4 O95 Tb2 46.9(2) no
O6 Tb4 O95 Tb3 -57.9(2) no
O95 Tb4 O6 Tb1 129.1(3) no
O95 Tb4 O6 Tb2 -40.2(2) no
O6 Tb4 O161 Tb1 49.3(2) no
O6 Tb4 O161 C28 -151.5(7) no
O161 Tb4 O6 Tb1 -45.7(2) no
O161 Tb4 O6 Tb2 145.0(3) no
O6 Tb4 O162 Tb2 -47.3(2) no
O6 Tb4 O162 C20 155.6(6) no
O162 Tb4 O6 Tb1 -147.6(3) no
O162 Tb4 O6 Tb2 43.2(2) no
O8 Tb4 O9 C13 23.5(7) no
O9 Tb4 O8 C55 -20.4(6) no
O8 Tb4 O10 C72 131.0(8) no
O10 Tb4 O8 C55 63.5(7) no
O8 Tb4 O32 Tb1 158.9(3) no
O8 Tb4 O32 Tb3 -96.6(4) no
O32 Tb4 O8 C55 -16.1(10) no
O8 Tb4 O95 Tb2 -99.2(3) no
O8 Tb4 O95 Tb3 156.0(3) no
O95 Tb4 O8 C55 -97.7(7) no
O8 Tb4 O161 Tb1 -172.3(2) no
O8 Tb4 O161 C28 -13.1(8) no
O161 Tb4 O8 C55 108.9(7) no
O8 Tb4 O162 Tb2 123.4(3) no
O8 Tb4 O162 C20 -33.8(5) no
O162 Tb4 O8 C55 -170.9(7) no
O9 Tb4 O10 C72 -155.3(8) no
O10 Tb4 O9 C13 -52.0(7) no
O9 Tb4 O32 Tb1 163.1(3) no
O9 Tb4 O32 Tb3 -92.4(3) no
O32 Tb4 O9 C13 -154.0(8) no
O9 Tb4 O95 Tb2 -168.9(3) no
O9 Tb4 O95 Tb3 86.3(3) no
O95 Tb4 O9 C13 124.0(7) no
O9 Tb4 O161 Tb1 -74.4(4) no
O9 Tb4 O161 C28 84.9(7) no
O161 Tb4 O9 C13 -99.6(7) no
O9 Tb4 O162 Tb2 80.0(4) no
O9 Tb4 O162 C20 -77.1(6) no
O162 Tb4 O9 C13 68.5(8) no
O10 Tb4 O32 Tb1 86.9(3) no
O10 Tb4 O32 Tb3 -168.6(3) no
O32 Tb4 O10 C72 -82.5(8) no
O10 Tb4 O95 Tb2 -158.1(6) no
O10 Tb4 O95 Tb3 97.1(7) no
O95 Tb4 O10 C72 -166.1(6) no
O10 Tb4 O161 Tb1 -125.4(3) no
O10 Tb4 O161 C28 33.8(6) no
O161 Tb4 O10 C72 -11.2(7) no
O10 Tb4 O162 Tb2 -174.3(2) no
O10 Tb4 O162 C20 28.5(6) no
O162 Tb4 O10 C72 66.4(8) no
O32 Tb4 O95 Tb2 114.7(3) no
O32 Tb4 O95 Tb3 10.0(2) no
O95 Tb4 O32 Tb1 -114.4(3) no
O95 Tb4 O32 Tb3 -9.9(2) no
O32 Tb4 O161 Tb1 -20.3(2) no
O32 Tb4 O161 C28 138.9(7) no
O161 Tb4 O32 Tb1 21.5(2) no
O161 Tb4 O32 Tb3 126.0(3) no
O32 Tb4 O162 Tb2 -38.0(4) no
O32 Tb4 O162 C20 164.8(4) no
O162 Tb4 O32 Tb1 -55.2(4) no
O162 Tb4 O32 Tb3 49.3(4) no
O95 Tb4 O161 Tb1 43.1(4) no
O95 Tb4 O161 C28 -157.7(5) no
O161 Tb4 O95 Tb2 53.0(4) no
O161 Tb4 O95 Tb3 -51.8(4) no
O95 Tb4 O162 Tb2 22.9(2) no
O95 Tb4 O162 C20 -134.3(5) no
O162 Tb4 O95 Tb2 -24.2(2) no
O162 Tb4 O95 Tb3 -129.0(3) no
O161 Tb4 O162 Tb2 -108.8(3) no
O161 Tb4 O162 C20 94.1(5) no
O162 Tb4 O161 Tb1 113.7(3) no
O162 Tb4 O161 C28 -87.1(6) no
O3 Tb5 O6 Tb1 -89.2(3) no
O3 Tb5 O6 Tb2 80.2(3) no
O6 Tb5 O3 C24 166.1(6) no
O3 Tb5 O78 Tb1 78.2(4) no
O3 Tb5 O78 C44 -82.3(6) no
O78 Tb5 O3 C24 67.8(8) no
O3 Tb5 O163 Tb2 162.4(3) no
O3 Tb5 O163 Tb3 -91.8(3) no
O163 Tb5 O3 C24 -156.6(8) no
O3 Tb5 O164 Tb1 -168.5(3) no
O3 Tb5 O164 Tb3 86.2(3) no
O164 Tb5 O3 C24 122.2(7) no
O3 Tb5 O167 Tb2 -72.6(4) no
O3 Tb5 O167 C175 88.1(7) no
O167 Tb5 O3 C24 -102.5(7) no
O3 Tb5 O168 C66 -22.6(6) no
O168 Tb5 O3 C24 23.5(7) no
O3 Tb5 O169 C129 -156.4(8) no
O169 Tb5 O3 C24 -50.9(7) no
O6 Tb5 O78 Tb1 -47.3(2) no
O6 Tb5 O78 C44 152.2(6) no
O78 Tb5 O6 Tb1 43.6(2) no
O78 Tb5 O6 Tb2 -147.0(3) no
O6 Tb5 O163 Tb2 -47.5(2) no
O6 Tb5 O163 Tb3 58.4(2) no
O163 Tb5 O6 Tb1 -129.4(3) no
O163 Tb5 O6 Tb2 40.0(2) no
O6 Tb5 O164 Tb1 46.4(2) no
O6 Tb5 O164 Tb3 -58.8(2) no
O164 Tb5 O6 Tb1 -40.2(2) no
O164 Tb5 O6 Tb2 129.3(3) no
O6 Tb5 O167 Tb2 50.8(2) no
O6 Tb5 O167 C175 -148.5(7) no
O167 Tb5 O6 Tb1 144.8(3) no
O167 Tb5 O6 Tb2 -45.8(2) no
O6 Tb5 O168 C66 -156.3(5) no
O168 Tb5 O6 Tb1 24.8(4) no
O168 Tb5 O6 Tb2 -165.8(3) no
O6 Tb5 O169 C129 -14.3(10) no
O169 Tb5 O6 Tb1 145.3(3) no
O169 Tb5 O6 Tb2 -45.2(4) no
O78 Tb5 O163 Tb2 -55.8(4) no
O78 Tb5 O163 Tb3 50.0(4) no
O163 Tb5 O78 Tb1 -38.9(4) no
O163 Tb5 O78 C44 160.6(4) no
O78 Tb5 O164 Tb1 -23.2(2) no
O78 Tb5 O164 Tb3 -128.5(3) no
O164 Tb5 O78 Tb1 22.0(2) no
O164 Tb5 O78 C44 -138.6(5) no
O78 Tb5 O167 Tb2 114.0(3) no
O78 Tb5 O167 C175 -85.4(7) no
O167 Tb5 O78 Tb1 -108.8(3) no
O167 Tb5 O78 C44 90.7(5) no
O78 Tb5 O168 C66 -173.8(7) no
O168 Tb5 O78 Tb1 120.8(3) no
O168 Tb5 O78 C44 -39.7(5) no
O78 Tb5 O169 C129 64.3(8) no
O169 Tb5 O78 Tb1 -175.1(2) no
O169 Tb5 O78 C44 24.4(6) no
O163 Tb5 O164 Tb1 114.2(3) no
O163 Tb5 O164 Tb3 9.0(2) no
O164 Tb5 O163 Tb2 -114.8(3) no
O164 Tb5 O163 Tb3 -9.0(2) no
O163 Tb5 O167 Tb2 -18.5(2) no
O163 Tb5 O167 C175 142.1(7) no
O167 Tb5 O163 Tb2 19.7(2) no
O167 Tb5 O163 Tb3 125.5(3) no
O163 Tb5 O168 C66 -22.7(10) no
O168 Tb5 O163 Tb2 162.5(3) no
O168 Tb5 O163 Tb3 -91.7(5) no
O163 Tb5 O169 C129 -82.9(8) no
O169 Tb5 O163 Tb2 84.0(3) no
O169 Tb5 O163 Tb3 -170.2(3) no
O164 Tb5 O167 Tb2 45.0(4) no
O164 Tb5 O167 C175 -154.3(5) no
O167 Tb5 O164 Tb1 52.1(4) no
O167 Tb5 O164 Tb3 -53.1(4) no
O164 Tb5 O168 C66 -100.8(7) no
O168 Tb5 O164 Tb1 -98.8(3) no
O168 Tb5 O164 Tb3 156.0(3) no
O167 Tb5 O168 C66 108.5(7) no
O168 Tb5 O167 Tb2 -173.4(2) no
O168 Tb5 O167 C175 -12.8(8) no
O167 Tb5 O169 C129 -13.8(7) no
O169 Tb5 O167 Tb2 -128.8(3) no
O169 Tb5 O167 C175 31.9(6) no
O168 Tb5 O169 C129 131.2(8) no
O169 Tb5 O168 C66 65.0(7) no
Tb9 Tb6 O1 Tb7 169.5(3) no
Tb9 Tb6 O1 Tb9 0.000(14) no
O1 Tb6 Tb9 Tb8 -7.4(2) no
O1 Tb6 Tb9 O1 0.0(2) no
O1 Tb6 Tb9 O13 145.9(2) no
O1 Tb6 Tb9 O22 -129.0(2) no
O1 Tb6 Tb9 O34 31.7(2) no
O1 Tb6 Tb9 O40 104.0(2) no
O1 Tb6 Tb9 O52 -109.5(2) no
O1 Tb6 Tb9 O137 -45.4(2) no
Tb9 Tb6 O16 C25 -133.8(7) no
O16 Tb6 Tb9 Tb8 -174.74(19) no
O16 Tb6 Tb9 O1 -167.36(19) no
O16 Tb6 Tb9 O13 -21.45(19) no
O16 Tb6 Tb9 O22 63.60(19) no
O16 Tb6 Tb9 O34 -135.68(19) no
O16 Tb6 Tb9 O40 -63.34(19) no
O16 Tb6 Tb9 O52 83.18(19) no
O16 Tb6 Tb9 O137 147.27(19) no
Tb9 Tb6 O18 Tb7 72.7(2) no
Tb9 Tb6 O18 C123 -127.7(6) no
O18 Tb6 Tb9 Tb8 -38.64(19) no
O18 Tb6 Tb9 O1 -31.26(19) no
O18 Tb6 Tb9 O13 114.65(19) no
O18 Tb6 Tb9 O22 -160.30(19) no
O18 Tb6 Tb9 O34 0.41(19) no
O18 Tb6 Tb9 O40 72.76(19) no
O18 Tb6 Tb9 O52 -140.73(19) no
O18 Tb6 Tb9 O137 -76.63(19) no
Tb9 Tb6 O24 C33 98.0(7) no
O24 Tb6 Tb9 Tb8 114.2(2) no
O24 Tb6 Tb9 O1 121.6(2) no
O24 Tb6 Tb9 O13 -92.5(2) no
O24 Tb6 Tb9 O22 -7.4(2) no
O24 Tb6 Tb9 O34 153.3(2) no
O24 Tb6 Tb9 O40 -134.4(2) no
O24 Tb6 Tb9 O52 12.1(2) no
O24 Tb6 Tb9 O137 76.2(2) no
Tb9 Tb6 O40 Tb9 -0.000(15) no
Tb9 Tb6 O40 C136 -159.4(7) no
O40 Tb6 Tb9 Tb8 -111.4(3) no
O40 Tb6 Tb9 O1 -104.0(3) no
O40 Tb6 Tb9 O13 41.9(3) no
O40 Tb6 Tb9 O22 126.9(3) no
O40 Tb6 Tb9 O34 -72.3(3) no
O40 Tb6 Tb9 O40 0.0(3) no
O40 Tb6 Tb9 O52 146.5(3) no
O40 Tb6 Tb9 O137 -149.4(3) no
Tb9 Tb6 O52 Tb3 -104.6(3) no
Tb9 Tb6 O52 Tb9 -0.000(16) no
O52 Tb6 Tb9 Tb8 102.1(3) no
O52 Tb6 Tb9 O1 109.5(3) no
O52 Tb6 Tb9 O13 -104.6(3) no
O52 Tb6 Tb9 O22 -19.6(3) no
O52 Tb6 Tb9 O34 141.1(3) no
O52 Tb6 Tb9 O40 -146.5(3) no
O52 Tb6 Tb9 O52 -0.0(3) no
O52 Tb6 Tb9 O137 64.1(3) no
Tb9 Tb6 O155 Tb3 24.7(2) no
Tb9 Tb6 O155 Tb7 -80.6(2) no
O155 Tb6 Tb9 Tb8 37.76(18) no
O155 Tb6 Tb9 O1 45.15(18) no
O155 Tb6 Tb9 O13 -168.94(18) no
O155 Tb6 Tb9 O22 -83.90(18) no
O155 Tb6 Tb9 O34 76.82(18) no
O155 Tb6 Tb9 O40 149.17(18) no
O155 Tb6 Tb9 O52 -64.32(18) no
O155 Tb6 Tb9 O137 -0.22(18) no
Tb9 Tb6 O165 C42 74.1(9) no
O165 Tb6 Tb9 Tb8 -111.2(4) no
O165 Tb6 Tb9 O1 -103.8(4) no
O165 Tb6 Tb9 O13 42.1(4) no
O165 Tb6 Tb9 O22 127.1(4) no
O165 Tb6 Tb9 O34 -72.2(4) no
O165 Tb6 Tb9 O40 0.2(4) no
O165 Tb6 Tb9 O52 146.7(4) no
O165 Tb6 Tb9 O137 -149.2(4) no
O1 Tb6 O16 C25 -147.0(6) no
O16 Tb6 O1 Tb7 -171.5(3) no
O16 Tb6 O1 Tb9 18.9(4) no
O1 Tb6 O18 Tb7 49.0(2) no
O1 Tb6 O18 C123 -151.5(7) no
O18 Tb6 O1 Tb7 -44.1(2) no
O18 Tb6 O1 Tb9 146.4(3) no
O1 Tb6 O24 C33 152.3(6) no
O24 Tb6 O1 Tb7 77.3(3) no
O24 Tb6 O1 Tb9 -92.2(3) no
O1 Tb6 O40 Tb9 -48.5(2) no
O1 Tb6 O40 C136 152.0(6) no
O40 Tb6 O1 Tb7 -144.7(3) no
O40 Tb6 O1 Tb9 45.8(2) no
O1 Tb6 O52 Tb3 -57.9(2) no
O1 Tb6 O52 Tb9 46.7(2) no
O52 Tb6 O1 Tb7 129.4(3) no
O52 Tb6 O1 Tb9 -40.1(2) no
O1 Tb6 O155 Tb3 57.9(2) no
O1 Tb6 O155 Tb7 -47.4(2) no
O155 Tb6 O1 Tb7 40.1(2) no
O155 Tb6 O1 Tb9 -129.5(3) no
O1 Tb6 O165 C42 0.5(10) no
O165 Tb6 O1 Tb7 -52.4(4) no
O165 Tb6 O1 Tb9 138.0(3) no
O16 Tb6 O18 Tb7 -177.8(2) no
O16 Tb6 O18 C123 -18.2(8) no
O18 Tb6 O16 C25 112.8(7) no
O16 Tb6 O24 C33 13.8(7) no
O24 Tb6 O16 C25 -13.7(7) no
O16 Tb6 O40 Tb9 113.2(3) no
O16 Tb6 O40 C136 -46.3(5) no
O40 Tb6 O16 C25 -172.2(8) no
O16 Tb6 O52 Tb3 157.4(3) no
O16 Tb6 O52 Tb9 -98.0(3) no
O52 Tb6 O16 C25 -95.5(7) no
O16 Tb6 O155 Tb3 -83.3(5) no
O16 Tb6 O155 Tb7 171.4(3) no
O155 Tb6 O16 C25 -25.1(10) no
O16 Tb6 O165 C42 142.7(9) no
O165 Tb6 O16 C25 73.5(7) no
O18 Tb6 O24 C33 -116.8(7) no
O24 Tb6 O18 Tb7 -76.6(4) no
O24 Tb6 O18 C123 82.9(7) no
O18 Tb6 O40 Tb9 -111.9(3) no
O18 Tb6 O40 C136 88.6(5) no
O40 Tb6 O18 Tb7 112.8(3) no
O40 Tb6 O18 C123 -87.6(7) no
O18 Tb6 O52 Tb3 -50.1(4) no
O18 Tb6 O52 Tb9 54.5(4) no
O52 Tb6 O18 Tb7 41.2(4) no
O52 Tb6 O18 C123 -159.3(6) no
O18 Tb6 O155 Tb3 127.3(3) no
O18 Tb6 O155 Tb7 21.9(2) no
O155 Tb6 O18 Tb7 -20.8(2) no
O155 Tb6 O18 C123 138.8(7) no
O18 Tb6 O165 C42 -7.6(7) no
O165 Tb6 O18 Tb7 -137.3(3) no
O165 Tb6 O18 C123 22.2(6) no
O24 Tb6 O40 Tb9 79.8(4) no
O24 Tb6 O40 C136 -79.7(7) no
O40 Tb6 O24 C33 48.0(9) no
O24 Tb6 O52 Tb3 86.0(3) no
O24 Tb6 O52 Tb9 -169.4(3) no
O52 Tb6 O24 C33 105.6(7) no
O24 Tb6 O155 Tb3 -94.5(3) no
O24 Tb6 O155 Tb7 160.2(3) no
O155 Tb6 O24 C33 -172.8(8) no
O24 Tb6 O165 C42 -144.5(8) no
O165 Tb6 O24 C33 -61.3(7) no
O40 Tb6 O52 Tb3 -127.1(3) no
O40 Tb6 O52 Tb9 -22.4(3) no
O52 Tb6 O40 Tb9 20.7(2) no
O52 Tb6 O40 C136 -138.7(6) no
O40 Tb6 O155 Tb3 52.2(4) no
O40 Tb6 O155 Tb7 -53.1(4) no
O155 Tb6 O40 Tb9 -42.8(4) no
O155 Tb6 O40 C136 157.8(4) no
O40 Tb6 O165 C42 74.2(8) no
O165 Tb6 O40 Tb9 -179.9(2) no
O165 Tb6 O40 C136 20.6(6) no
O52 Tb6 O155 Tb3 -10.2(3) no
O52 Tb6 O155 Tb7 -115.5(3) no
O155 Tb6 O52 Tb3 10.0(3) no
O155 Tb6 O52 Tb9 114.6(3) no
O52 Tb6 O165 C42 175.8(6) no
O165 Tb6 O52 Tb3 125.8(7) no
O165 Tb6 O52 Tb9 -129.6(7) no
O155 Tb6 O165 C42 -73.3(8) no
O165 Tb6 O155 Tb3 -170.8(3) no
O165 Tb6 O155 Tb7 83.9(3) no
Tb8 Tb7 O1 Tb6 -169.6(3) no
Tb8 Tb7 O1 Tb8 0.000(13) no
O1 Tb7 Tb8 Tb9 7.4(2) no
O1 Tb7 Tb8 O1 -0.0(2) no
O1 Tb7 Tb8 O2 -164.8(2) no
O1 Tb7 Tb8 O5 123.9(2) no
O1 Tb7 Tb8 O31 108.6(2) no
O1 Tb7 Tb8 O34 -32.0(2) no
O1 Tb7 Tb8 O137 45.7(2) no
O1 Tb7 Tb8 O157 -103.8(2) no
O1 Tb7 Tb8 O159 -106.4(2) no
Tb8 Tb7 O4 C39 -161.4(7) no
O4 Tb7 Tb8 Tb9 -122.0(2) no
O4 Tb7 Tb8 O1 -129.4(2) no
O4 Tb7 Tb8 O2 65.8(2) no
O4 Tb7 Tb8 O5 -5.5(2) no
O4 Tb7 Tb8 O31 -20.8(2) no
O4 Tb7 Tb8 O34 -161.5(2) no
O4 Tb7 Tb8 O137 -83.7(2) no
O4 Tb7 Tb8 O157 126.8(2) no
O4 Tb7 Tb8 O159 124.1(2) no
Tb8 Tb7 O18 Tb6 -73.0(2) no
Tb8 Tb7 O18 C123 122.5(4) no
O18 Tb7 Tb8 Tb9 38.44(19) no
O18 Tb7 Tb8 O1 31.06(19) no
O18 Tb7 Tb8 O2 -133.71(19) no
O18 Tb7 Tb8 O5 154.98(19) no
O18 Tb7 Tb8 O31 139.66(19) no
O18 Tb7 Tb8 O34 -0.97(19) no
O18 Tb7 Tb8 O137 76.80(19) no
O18 Tb7 Tb8 O157 -72.70(19) no
O18 Tb7 Tb8 O159 -75.38(19) no
Tb8 Tb7 O31 Tb3 105.6(3) no
Tb8 Tb7 O31 Tb8 0.000(17) no
O31 Tb7 Tb8 Tb9 -101.2(3) no
O31 Tb7 Tb8 O1 -108.6(3) no
O31 Tb7 Tb8 O2 86.6(3) no
O31 Tb7 Tb8 O5 15.3(3) no
O31 Tb7 Tb8 O31 -0.0(3) no
O31 Tb7 Tb8 O34 -140.6(3) no
O31 Tb7 Tb8 O137 -62.9(3) no
O31 Tb7 Tb8 O157 147.6(3) no
O31 Tb7 Tb8 O159 145.0(3) no
Tb8 Tb7 O155 Tb3 -24.5(2) no
Tb8 Tb7 O155 Tb6 80.9(2) no
O155 Tb7 Tb8 Tb9 -37.83(18) no
O155 Tb7 Tb8 O1 -45.21(18) no
O155 Tb7 Tb8 O2 150.02(18) no
O155 Tb7 Tb8 O5 78.71(18) no
O155 Tb7 Tb8 O31 63.39(18) no
O155 Tb7 Tb8 O34 -77.24(18) no
O155 Tb7 Tb8 O137 0.54(18) no
O155 Tb7 Tb8 O157 -148.96(18) no
O155 Tb7 Tb8 O159 -151.64(19) no
Tb8 Tb7 O157 Tb8 0.000(16) no
Tb8 Tb7 O157 C60 159.8(8) no
O157 Tb7 Tb8 Tb9 111.1(3) no
O157 Tb7 Tb8 O1 103.8(3) no
O157 Tb7 Tb8 O2 -61.0(3) no
O157 Tb7 Tb8 O5 -132.3(3) no
O157 Tb7 Tb8 O31 -147.6(3) no
O157 Tb7 Tb8 O34 71.7(3) no
O157 Tb7 Tb8 O137 149.5(3) no
O157 Tb7 Tb8 O157 0.0(3) no
O157 Tb7 Tb8 O159 -2.7(3) no
Tb8 Tb7 O158 C48 -38.9(9) no
O158 Tb7 Tb8 Tb9 155.3(2) no
O158 Tb7 Tb8 O1 147.9(2) no
O158 Tb7 Tb8 O2 -16.9(2) no
O158 Tb7 Tb8 O5 -88.2(2) no
O158 Tb7 Tb8 O31 -103.5(2) no
O158 Tb7 Tb8 O34 115.9(2) no
O158 Tb7 Tb8 O137 -166.3(2) no
O158 Tb7 Tb8 O157 44.2(2) no
O158 Tb7 Tb8 O159 41.5(2) no
O1 Tb7 O4 C39 150.0(6) no
O4 Tb7 O1 Tb6 -91.2(3) no
O4 Tb7 O1 Tb8 78.4(4) no
O1 Tb7 O12 C38 -149.5(6) no
O12 Tb7 O1 Tb6 22.7(4) no
O12 Tb7 O1 Tb8 -167.7(3) no
O1 Tb7 O18 Tb6 -49.2(2) no
O1 Tb7 O18 C123 146.3(6) no
O18 Tb7 O1 Tb6 43.8(2) no
O18 Tb7 O1 Tb8 -146.6(3) no
O1 Tb7 O31 Tb3 58.2(3) no
O1 Tb7 O31 Tb8 -47.4(2) no
O31 Tb7 O1 Tb6 -129.2(3) no
O31 Tb7 O1 Tb8 40.4(2) no
O1 Tb7 O155 Tb3 -57.9(2) no
O1 Tb7 O155 Tb6 47.5(2) no
O155 Tb7 O1 Tb6 -40.1(2) no
O155 Tb7 O1 Tb8 129.6(3) no
O1 Tb7 O157 Tb8 49.3(2) no
O1 Tb7 O157 C60 -150.9(7) no
O157 Tb7 O1 Tb6 145.5(3) no
O157 Tb7 O1 Tb8 -44.9(2) no
O1 Tb7 O158 C48 -7.1(11) no
O158 Tb7 O1 Tb6 143.2(3) no
O158 Tb7 O1 Tb8 -47.2(4) no
O4 Tb7 O12 C38 -14.2(7) no
O12 Tb7 O4 C39 9.9(7) no
O4 Tb7 O18 Tb6 78.9(4) no
O4 Tb7 O18 C123 -85.6(6) no
O18 Tb7 O4 C39 48.2(10) no
O4 Tb7 O31 Tb3 -94.2(3) no
O4 Tb7 O31 Tb8 160.2(3) no
O31 Tb7 O4 C39 -174.7(8) no
O4 Tb7 O155 Tb3 87.0(3) no
O4 Tb7 O155 Tb6 -167.6(3) no
O155 Tb7 O4 C39 104.1(8) no
O4 Tb7 O157 Tb8 -77.2(4) no
O4 Tb7 O157 C60 82.6(7) no
O157 Tb7 O4 C39 -117.4(7) no
O4 Tb7 O158 C48 -150.1(9) no
O158 Tb7 O4 C39 -66.3(8) no
O12 Tb7 O18 Tb6 116.4(3) no
O12 Tb7 O18 C123 -48.1(5) no
O18 Tb7 O12 C38 -169.3(8) no
O12 Tb7 O31 Tb3 -86.2(5) no
O12 Tb7 O31 Tb8 168.1(3) no
O31 Tb7 O12 C38 -22.3(10) no
O12 Tb7 O155 Tb3 158.4(3) no
O12 Tb7 O155 Tb6 -96.2(3) no
O155 Tb7 O12 C38 -95.2(7) no
O12 Tb7 O157 Tb8 -177.5(2) no
O12 Tb7 O157 C60 -17.7(8) no
O157 Tb7 O12 C38 113.9(7) no
O12 Tb7 O158 C48 136.2(9) no
O158 Tb7 O12 C38 70.4(7) no
O18 Tb7 O31 Tb3 49.8(4) no
O18 Tb7 O31 Tb8 -55.9(4) no
O31 Tb7 O18 Tb6 -40.8(4) no
O31 Tb7 O18 C123 154.7(4) no
O18 Tb7 O155 Tb3 -127.2(3) no
O18 Tb7 O155 Tb6 -21.8(2) no
O155 Tb7 O18 Tb6 20.8(2) no
O155 Tb7 O18 C123 -143.7(5) no
O18 Tb7 O157 Tb8 112.2(3) no
O18 Tb7 O157 C60 -88.0(7) no
O157 Tb7 O18 Tb6 -112.0(3) no
O157 Tb7 O18 C123 83.5(5) no
O18 Tb7 O158 C48 70.6(9) no
O158 Tb7 O18 Tb6 -178.9(2) no
O158 Tb7 O18 C123 16.6(6) no
O31 Tb7 O155 Tb3 10.0(3) no
O31 Tb7 O155 Tb6 115.5(3) no
O155 Tb7 O31 Tb3 -10.0(2) no
O155 Tb7 O31 Tb8 -115.6(3) no
O31 Tb7 O157 Tb8 -20.1(2) no
O31 Tb7 O157 C60 139.7(7) no
O157 Tb7 O31 Tb3 127.0(3) no
O157 Tb7 O31 Tb8 21.3(3) no
O31 Tb7 O158 C48 -77.8(9) no
O158 Tb7 O31 Tb3 -169.6(3) no
O158 Tb7 O31 Tb8 84.7(3) no
O155 Tb7 O157 Tb8 42.6(4) no
O155 Tb7 O157 C60 -157.6(6) no
O157 Tb7 O155 Tb3 -51.2(4) no
O157 Tb7 O155 Tb6 54.2(4) no
O155 Tb7 O158 C48 -178.6(6) no
O158 Tb7 O155 Tb3 115.4(7) no
O158 Tb7 O155 Tb6 -139.2(7) no
O157 Tb7 O158 C48 -9.4(8) no
O158 Tb7 O157 Tb8 -132.5(3) no
O158 Tb7 O157 C60 27.4(6) no
Tb7 Tb8 Tb9 Tb6 -0.017(16) no
Tb7 Tb8 Tb9 O1 -7.5(2) no
Tb7 Tb8 Tb9 O13 -111.8(4) no
Tb7 Tb8 Tb9 O22 114.7(2) no
Tb7 Tb8 Tb9 O34 -112.7(2) no
Tb7 Tb8 Tb9 O40 -40.11(16) no
Tb7 Tb8 Tb9 O49 -173.7(2) no
Tb7 Tb8 Tb9 O52 37.55(17) no
Tb7 Tb8 Tb9 O137 100.7(3) no
Tb7 Tb8 O1 Tb7 -0.00(10) no
Tb7 Tb8 O1 Tb9 169.5(3) no
Tb7 Tb8 O2 C147 -137.9(7) no
Tb7 Tb8 O5 C65 94.1(7) no
Tb7 Tb8 O31 Tb3 -104.9(3) no
Tb7 Tb8 O31 Tb7 -0.000(16) no
Tb7 Tb8 O34 Tb9 72.6(2) no
Tb7 Tb8 O34 C5 -129.4(6) no
Tb7 Tb8 O137 Tb3 23.7(2) no
Tb7 Tb8 O137 Tb9 -81.5(2) no
Tb7 Tb8 O157 Tb7 0.000(15) no
Tb7 Tb8 O157 C60 -163.0(7) no
Tb7 Tb8 O159 C10 70.9(10) no
Tb9 Tb8 O1 Tb7 -169.5(3) no
Tb9 Tb8 O1 Tb9 -0.000(14) no
O1 Tb8 Tb9 Tb6 7.5(2) no
O1 Tb8 Tb9 O1 -0.0(2) no
O1 Tb8 Tb9 O13 -104.4(2) no
O1 Tb8 Tb9 O22 122.2(2) no
O1 Tb8 Tb9 O34 -105.2(2) no
O1 Tb8 Tb9 O40 -32.6(2) no
O1 Tb8 Tb9 O49 -166.2(2) no
O1 Tb8 Tb9 O52 45.0(2) no
O1 Tb8 Tb9 O137 108.2(2) no
Tb9 Tb8 O5 C65 -163.1(7) no
O5 Tb8 Tb9 Tb6 -119.9(2) no
O5 Tb8 Tb9 O1 -127.4(2) no
O5 Tb8 Tb9 O13 128.2(2) no
O5 Tb8 Tb9 O22 -5.2(2) no
O5 Tb8 Tb9 O34 127.4(2) no
O5 Tb8 Tb9 O40 -160.0(2) no
O5 Tb8 Tb9 O49 66.4(2) no
O5 Tb8 Tb9 O52 -82.3(2) no
O5 Tb8 Tb9 O137 -19.2(2) no
Tb9 Tb8 O31 Tb3 -23.7(2) no
Tb9 Tb8 O31 Tb7 81.2(2) no
O31 Tb8 Tb9 Tb6 -38.16(18) no
O31 Tb8 Tb9 O1 -45.62(18) no
O31 Tb8 Tb9 O13 -150.02(19) no
O31 Tb8 Tb9 O22 76.56(18) no
O31 Tb8 Tb9 O34 -150.79(18) no
O31 Tb8 Tb9 O40 -78.25(18) no
O31 Tb8 Tb9 O49 148.16(18) no
O31 Tb8 Tb9 O52 -0.57(18) no
O31 Tb8 Tb9 O137 62.60(18) no
Tb9 Tb8 O34 Tb9 -0.000(11) no
Tb9 Tb8 O34 C5 158.0(9) no
O34 Tb8 Tb9 Tb6 112.6(3) no
O34 Tb8 Tb9 O1 105.2(3) no
O34 Tb8 Tb9 O13 0.8(3) no
O34 Tb8 Tb9 O22 -132.6(3) no
O34 Tb8 Tb9 O34 -0.0(3) no
O34 Tb8 Tb9 O40 72.5(3) no
O34 Tb8 Tb9 O49 -61.1(3) no
O34 Tb8 Tb9 O52 150.2(3) no
O34 Tb8 Tb9 O137 -146.6(3) no
Tb9 Tb8 O137 Tb3 105.2(3) no
Tb9 Tb8 O137 Tb9 0.000(12) no
O137 Tb8 Tb9 Tb6 -100.8(3) no
O137 Tb8 Tb9 O1 -108.2(3) no
O137 Tb8 Tb9 O13 147.4(3) no
O137 Tb8 Tb9 O22 14.0(3) no
O137 Tb8 Tb9 O34 146.6(3) no
O137 Tb8 Tb9 O40 -140.8(3) no
O137 Tb8 Tb9 O49 85.6(3) no
O137 Tb8 Tb9 O52 -63.2(3) no
O137 Tb8 Tb9 O137 0.0(3) no
Tb9 Tb8 O157 Tb7 -73.9(2) no
Tb9 Tb8 O157 C60 123.1(5) no
O157 Tb8 Tb9 Tb6 39.81(19) no
O157 Tb8 Tb9 O1 32.35(19) no
O157 Tb8 Tb9 O13 -72.06(19) no
O157 Tb8 Tb9 O22 154.53(19) no
O157 Tb8 Tb9 O34 -72.82(19) no
O157 Tb8 Tb9 O40 -0.29(19) no
O157 Tb8 Tb9 O49 -133.87(19) no
O157 Tb8 Tb9 O52 77.39(19) no
O157 Tb8 Tb9 O137 140.56(19) no
Tb9 Tb8 O159 C10 -40.3(9) no
O159 Tb8 Tb9 Tb6 153.4(2) no
O159 Tb8 Tb9 O1 146.0(2) no
O159 Tb8 Tb9 O13 41.6(2) no
O159 Tb8 Tb9 O22 -91.8(2) no
O159 Tb8 Tb9 O34 40.8(2) no
O159 Tb8 Tb9 O40 113.3(2) no
O159 Tb8 Tb9 O49 -20.2(2) no
O159 Tb8 Tb9 O52 -169.0(2) no
O159 Tb8 Tb9 O137 -105.8(2) no
O1 Tb8 O2 C147 -153.8(6) no
O2 Tb8 O1 Tb7 22.5(4) no
O2 Tb8 O1 Tb9 -168.0(3) no
O1 Tb8 O5 C65 147.5(6) no
O5 Tb8 O1 Tb7 -88.4(3) no
O5 Tb8 O1 Tb9 81.1(3) no
O1 Tb8 O31 Tb3 -57.2(3) no
O1 Tb8 O31 Tb7 47.7(2) no
O31 Tb8 O1 Tb7 -40.4(2) no
O31 Tb8 O1 Tb9 129.1(3) no
O1 Tb8 O34 Tb9 48.1(2) no
O1 Tb8 O34 C5 -153.9(8) no
O34 Tb8 O1 Tb7 145.8(3) no
O34 Tb8 O1 Tb9 -44.7(2) no
O1 Tb8 O137 Tb3 57.9(3) no
O1 Tb8 O137 Tb9 -47.4(2) no
O137 Tb8 O1 Tb7 -128.6(3) no
O137 Tb8 O1 Tb9 40.9(2) no
O1 Tb8 O157 Tb7 -49.5(2) no
O1 Tb8 O157 C60 147.5(6) no
O157 Tb8 O1 Tb7 45.2(2) no
O157 Tb8 O1 Tb9 -145.3(3) no
O1 Tb8 O159 C10 -6.1(11) no
O159 Tb8 O1 Tb7 139.2(3) no
O159 Tb8 O1 Tb9 -51.3(4) no
O2 Tb8 O5 C65 9.9(7) no
O5 Tb8 O2 C147 -20.2(7) no
O2 Tb8 O31 Tb3 160.4(3) no
O2 Tb8 O31 Tb7 -94.7(3) no
O31 Tb8 O2 C147 -99.3(7) no
O2 Tb8 O34 Tb9 180.0(2) no
O2 Tb8 O34 C5 -22.1(8) no
O34 Tb8 O2 C147 109.7(7) no
O2 Tb8 O137 Tb3 -83.5(5) no
O2 Tb8 O137 Tb9 171.3(3) no
O137 Tb8 O2 C147 -29.8(10) no
O2 Tb8 O157 Tb7 114.6(3) no
O2 Tb8 O157 C60 -48.5(5) no
O157 Tb8 O2 C147 -175.3(8) no
O2 Tb8 O159 C10 133.9(9) no
O159 Tb8 O2 C147 67.5(7) no
O5 Tb8 O31 Tb3 88.9(3) no
O5 Tb8 O31 Tb7 -166.2(3) no
O31 Tb8 O5 C65 103.8(8) no
O5 Tb8 O34 Tb9 -78.2(4) no
O5 Tb8 O34 C5 79.8(8) no
O34 Tb8 O5 C65 -117.9(7) no
O5 Tb8 O137 Tb3 -92.8(3) no
O5 Tb8 O137 Tb9 161.9(3) no
O137 Tb8 O5 C65 -175.3(8) no
O5 Tb8 O157 Tb7 77.9(4) no
O5 Tb8 O157 C60 -85.1(6) no
O157 Tb8 O5 C65 46.9(9) no
O5 Tb8 O159 C10 -152.8(9) no
O159 Tb8 O5 C65 -64.0(8) no
O31 Tb8 O34 Tb9 40.5(4) no
O31 Tb8 O34 C5 -161.5(6) no
O34 Tb8 O31 Tb3 -49.6(4) no
O34 Tb8 O31 Tb7 55.3(4) no
O31 Tb8 O137 Tb3 -10.8(3) no
O31 Tb8 O137 Tb9 -116.1(3) no
O137 Tb8 O31 Tb3 10.8(3) no
O137 Tb8 O31 Tb7 115.7(3) no
O31 Tb8 O157 Tb7 20.1(2) no
O31 Tb8 O157 C60 -142.9(6) no
O157 Tb8 O31 Tb3 -126.4(3) no
O157 Tb8 O31 Tb7 -21.5(3) no
O31 Tb8 O159 C10 172.7(6) no
O159 Tb8 O31 Tb3 123.7(7) no
O159 Tb8 O31 Tb7 -131.4(7) no
O34 Tb8 O137 Tb3 127.3(3) no
O34 Tb8 O137 Tb9 22.1(3) no
O137 Tb8 O34 Tb9 -20.8(2) no
O137 Tb8 O34 C5 137.2(7) no
O34 Tb8 O157 Tb7 -113.3(3) no
O34 Tb8 O157 C60 83.6(5) no
O157 Tb8 O34 Tb9 111.9(3) no
O157 Tb8 O34 C5 -90.1(7) no
O34 Tb8 O159 C10 -12.7(8) no
O159 Tb8 O34 Tb9 -136.9(3) no
O159 Tb8 O34 C5 21.1(6) no
O137 Tb8 O157 Tb7 -42.0(4) no
O137 Tb8 O157 C60 155.0(4) no
O157 Tb8 O137 Tb3 50.3(4) no
O157 Tb8 O137 Tb9 -54.9(4) no
O137 Tb8 O159 C10 -79.9(9) no
O159 Tb8 O137 Tb3 -170.0(3) no
O159 Tb8 O137 Tb9 84.8(3) no
O157 Tb8 O159 C10 69.0(9) no
O159 Tb8 O157 Tb7 178.6(3) no
O159 Tb8 O157 C60 15.6(6) no
Tb6 Tb9 O1 Tb6 -0.000(13) no
Tb6 Tb9 O1 Tb8 -169.6(3) no
Tb6 Tb9 O13 C45 -38.6(9) no
Tb6 Tb9 O22 C21 -161.9(7) no
Tb6 Tb9 O34 Tb8 -72.9(2) no
Tb6 Tb9 O34 C5 124.4(5) no
Tb6 Tb9 O40 Tb6 0.000(15) no
Tb6 Tb9 O40 C136 153.2(9) no
Tb6 Tb9 O52 Tb3 105.0(3) no
Tb6 Tb9 O52 Tb6 -0.000(16) no
Tb6 Tb9 O137 Tb3 -24.2(2) no
Tb6 Tb9 O137 Tb8 81.8(2) no
Tb8 Tb9 O1 Tb6 169.6(3) no
Tb8 Tb9 O1 Tb8 0.000(13) no
Tb8 Tb9 O13 C45 71.0(10) no
Tb8 Tb9 O22 C21 95.0(7) no
Tb8 Tb9 O34 Tb8 -0.000(16) no
Tb8 Tb9 O34 C5 -162.7(7) no
Tb8 Tb9 O40 Tb6 74.1(2) no
Tb8 Tb9 O40 C136 -132.7(7) no
Tb8 Tb9 O49 C89 -136.7(7) no
Tb8 Tb9 O52 Tb3 24.2(2) no
Tb8 Tb9 O52 Tb6 -80.8(2) no
Tb8 Tb9 O137 Tb3 -106.0(3) no
Tb8 Tb9 O137 Tb8 -0.000(17) no
O1 Tb9 O13 C45 -4.2(11) no
O13 Tb9 O1 Tb6 -51.0(4) no
O13 Tb9 O1 Tb8 139.4(3) no
O1 Tb9 O22 C21 149.3(6) no
O22 Tb9 O1 Tb6 78.2(4) no
O22 Tb9 O1 Tb8 -91.3(3) no
O1 Tb9 O34 Tb8 -48.6(2) no
O1 Tb9 O34 C5 148.7(6) no
O34 Tb9 O1 Tb6 -146.3(3) no
O34 Tb9 O1 Tb8 44.2(2) no
O1 Tb9 O40 Tb6 49.4(2) no
O1 Tb9 O40 C136 -157.4(8) no
O40 Tb9 O1 Tb6 -45.2(2) no
O40 Tb9 O1 Tb8 145.2(3) no
O1 Tb9 O49 C89 -151.0(6) no
O49 Tb9 O1 Tb6 -170.2(3) no
O49 Tb9 O1 Tb8 20.3(4) no
O1 Tb9 O52 Tb3 57.4(2) no
O1 Tb9 O52 Tb6 -47.5(2) no
O52 Tb9 O1 Tb6 39.5(2) no
O52 Tb9 O1 Tb8 -130.1(3) no
O1 Tb9 O137 Tb3 -58.3(2) no
O1 Tb9 O137 Tb8 47.8(2) no
O137 Tb9 O1 Tb6 129.1(3) no
O137 Tb9 O1 Tb8 -40.4(2) no
O13 Tb9 O22 C21 -64.5(8) no
O22 Tb9 O13 C45 -148.8(9) no
O13 Tb9 O34 Tb8 -179.6(2) no
O13 Tb9 O34 C5 17.7(6) no
O34 Tb9 O13 C45 71.6(9) no
O13 Tb9 O40 Tb6 -135.0(3) no
O13 Tb9 O40 C136 18.2(7) no
O40 Tb9 O13 C45 -9.9(8) no
O13 Tb9 O49 C89 69.2(7) no
O49 Tb9 O13 C45 137.2(9) no
O13 Tb9 O52 Tb3 -170.5(2) no
O13 Tb9 O52 Tb6 84.6(3) no
O52 Tb9 O13 C45 -77.3(9) no
O13 Tb9 O137 Tb3 122.0(7) no
O13 Tb9 O137 Tb8 -132.0(7) no
O137 Tb9 O13 C45 175.5(6) no
O22 Tb9 O34 Tb8 79.0(4) no
O22 Tb9 O34 C5 -83.7(6) no
O34 Tb9 O22 C21 47.2(10) no
O22 Tb9 O40 Tb6 -76.8(4) no
O22 Tb9 O40 C136 76.4(8) no
O40 Tb9 O22 C21 -117.6(7) no
O22 Tb9 O49 C89 -17.2(7) no
O49 Tb9 O22 C21 11.3(7) no
O22 Tb9 O52 Tb3 -93.9(3) no
O22 Tb9 O52 Tb6 161.1(3) no
O52 Tb9 O22 C21 -174.3(8) no
O22 Tb9 O137 Tb3 86.3(3) no
O22 Tb9 O137 Tb8 -167.7(3) no
O137 Tb9 O22 C21 103.7(8) no
O34 Tb9 O40 Tb6 113.1(3) no
O34 Tb9 O40 C136 -93.8(7) no
O40 Tb9 O34 Tb8 -112.6(3) no
O40 Tb9 O34 C5 84.8(5) no
O34 Tb9 O49 C89 -173.6(8) no
O49 Tb9 O34 Tb8 114.6(3) no
O49 Tb9 O34 C5 -48.1(5) no
O34 Tb9 O52 Tb3 50.3(4) no
O34 Tb9 O52 Tb6 -54.6(4) no
O52 Tb9 O34 Tb8 -41.5(4) no
O52 Tb9 O34 C5 155.9(4) no
O34 Tb9 O137 Tb3 -128.0(3) no
O34 Tb9 O137 Tb8 -22.0(2) no
O137 Tb9 O34 Tb8 20.7(2) no
O137 Tb9 O34 C5 -142.0(6) no
O40 Tb9 O49 C89 111.0(7) no
O49 Tb9 O40 Tb6 -178.5(3) no
O49 Tb9 O40 C136 -25.3(9) no
O40 Tb9 O52 Tb3 127.3(3) no
O40 Tb9 O52 Tb6 22.4(3) no
O52 Tb9 O40 Tb6 -20.6(2) no
O52 Tb9 O40 C136 132.6(8) no
O40 Tb9 O137 Tb3 -51.3(4) no
O40 Tb9 O137 Tb8 54.7(4) no
O137 Tb9 O40 Tb6 42.5(4) no
O137 Tb9 O40 C136 -164.3(6) no
O49 Tb9 O52 Tb3 -84.1(5) no
O49 Tb9 O52 Tb6 171.0(4) no
O52 Tb9 O49 C89 -27.2(10) no
O49 Tb9 O137 Tb3 158.5(3) no
O49 Tb9 O137 Tb8 -95.4(3) no
O137 Tb9 O49 C89 -98.4(7) no
O52 Tb9 O137 Tb3 10.2(2) no
O52 Tb9 O137 Tb8 116.2(3) no
O137 Tb9 O52 Tb3 -10.1(2) no
O137 Tb9 O52 Tb6 -115.0(3) no
Tb8 O2 C147 O41 -156.6(6) no
Tb8 O2 C147 C97 25.2(18) no
Tb5 O3 C24 C56 -18.3(16) no
Tb5 O3 C24 C172 162.6(6) no
Tb7 O4 C39 C47 172.2(6) no
Tb7 O4 C39 C130 -2.8(19) no
Tb8 O5 C65 C87 178.5(6) no
Tb8 O5 C65 C97 -3.5(17) no
Tb2 O7 C64 C59 161.2(6) no
Tb2 O7 C64 C108 -18.7(16) no
Tb4 O8 C55 O68 -168.2(6) no
Tb4 O8 C55 C80 14.3(17) no
Tb4 O9 C13 C80 -18.3(16) no
Tb4 O9 C13 C111 161.7(6) no
Tb4 O10 C72 O30 165.6(6) no
Tb4 O10 C72 C63 -6.8(19) no
Tb1 O11 C29 C43 -18.5(16) no
Tb1 O11 C29 C61 163.9(5) no
Tb7 O12 C38 O180 -164.6(6) no
Tb7 O12 C38 C130 12.5(19) no
Tb9 O13 C45 O67 -173.8(6) no
Tb9 O13 C45 C103 4(2) no
Tb2 O14 C50 O170 168.3(6) no
Tb2 O14 C50 C144 -16(2) no
C110 O15 C70 O166 -2.1(16) no
C110 O15 C70 C108 178.8(9) no
Tb6 O16 C25 O19 -168.3(6) no
Tb6 O16 C25 C57 11.3(17) no
Tb1 O17 C37 O25 -177.9(6) no
Tb1 O17 C37 C142 1(2) no
Tb6 O18 C123 C100 -23.7(17) no
Tb6 O18 C123 C125 156.9(6) no
Tb7 O18 C123 C100 132.7(8) no
Tb7 O18 C123 C125 -46.7(12) no
C85 O19 C25 O16 -0.6(16) no
C85 O19 C25 C57 179.8(9) no
Tb1 O20 C74 O23 -153.6(6) no
Tb1 O20 C74 C43 25.2(17) no
C146 O21 C42 O165 -1.0(17) no
C146 O21 C42 C100 177.3(10) no
Tb9 O22 C21 C127 175.3(6) no
Tb9 O22 C21 C134 -7.9(18) no
C82 O23 C74 O20 -0.7(15) no
C82 O23 C74 C43 -179.7(8) no
Tb6 O24 C33 C57 -11.2(17) no
Tb6 O24 C33 C81 170.5(5) no
C143 O25 C37 O17 0.4(17) no
C143 O25 C37 C142 -178.4(10) no
C124 O30 C72 O10 5.5(15) no
C124 O30 C72 C63 178.8(9) no
Tb8 O34 C5 C128 158.2(6) no
Tb8 O34 C5 C156 -21.9(16) no
Tb9 O34 C5 C128 -47.8(12) no
Tb9 O34 C5 C156 132.1(8) no
Tb6 O40 C136 C93 -50.0(13) no
Tb6 O40 C136 C103 128.1(8) no
Tb9 O40 C136 C93 161.7(6) no
Tb9 O40 C136 C103 -20.2(18) no
C132 O41 C147 O2 1.7(16) no
C132 O41 C147 C97 -179.8(9) no
Tb9 O49 C89 O77 -162.9(6) no
Tb9 O49 C89 C134 21.0(18) no
C154 O58 C48 O158 -2.0(18) no
C154 O58 C48 C131 -179.7(11) no
C105 O67 C45 O13 1.1(19) no
C105 O67 C45 C103 -177.0(11) no
C121 O68 C55 O8 -2.2(15) no
C121 O68 C55 C80 175.5(9) no
C27 O77 C89 O49 -0.0(16) no
C27 O77 C89 C134 176.6(9) no
Tb1 O78 C44 C96 160.5(6) no
Tb1 O78 C44 C142 -20.4(15) no
Tb5 O78 C44 C96 -49.0(11) no
Tb5 O78 C44 C142 130.1(8) no
Tb7 O157 C60 C131 -26.8(16) no
Tb7 O157 C60 C139 151.7(6) no
Tb8 O157 C60 C131 128.7(8) no
Tb8 O157 C60 C139 -52.8(12) no
Tb7 O158 C48 O58 173.6(7) no
Tb7 O158 C48 C131 -9(2) no
Tb8 O159 C10 O160 -179.4(6) no
Tb8 O159 C10 C156 5(2) no
C135 O160 C10 O159 4.5(18) no
C135 O160 C10 C156 -179.4(11) no
Tb1 O161 C28 C63 116.9(8) no
Tb1 O161 C28 C117 -57.1(12) no
Tb4 O161 C28 C63 -38.1(15) no
Tb4 O161 C28 C117 147.9(6) no
Tb2 O162 C20 C138 153.5(6) no
Tb2 O162 C20 C144 -24.6(16) no
Tb4 O162 C20 C138 -60.4(11) no
Tb4 O162 C20 C144 121.5(8) no
Tb6 O165 C42 O21 173.7(6) no
Tb6 O165 C42 C100 -4(2) no
Tb2 O166 C70 O15 -159.1(6) no
Tb2 O166 C70 C108 20.0(18) no
Tb2 O167 C175 C98 124.4(9) no
Tb2 O167 C175 C148 -57.9(12) no
Tb5 O167 C175 C98 -32.1(16) no
Tb5 O167 C175 C148 145.6(7) no
Tb5 O168 C66 O171 -163.0(6) no
Tb5 O168 C66 C56 19.4(17) no
Tb5 O169 C129 O178 172.8(6) no
Tb5 O169 C129 C98 -5(2) no
C149 O170 C50 O14 -1.9(17) no
C149 O170 C50 C144 -177.8(9) no
C152 O171 C66 O168 0.8(16) no
C152 O171 C66 C56 178.8(9) no
C177 O178 C129 O169 9.3(19) no
C177 O178 C129 C98 -172.5(11) no
C107 O180 C38 O12 -2.2(15) no
C107 O180 C38 C130 -179.7(9) no
O34 C5 C128 C94 179.2(9) no
O34 C5 C156 C10 3.4(17) no
O34 C5 C156 C26 179.3(9) no
C128 C5 C156 C10 -176.7(10) no
C128 C5 C156 C26 -0.8(16) no
C156 C5 C128 C94 -0.7(17) no
O159 C10 C156 C5 4(2) no
O159 C10 C156 C26 -171.3(11) no
O160 C10 C156 C5 -171.4(10) no
O160 C10 C156 C26 12.8(17) no
O9 C13 C80 C55 -2.8(16) no
O9 C13 C80 C101 179.9(8) no
O9 C13 C111 C122 179.4(8) no
C80 C13 C111 C122 -0.5(16) no
C111 C13 C80 C55 177.1(9) no
C111 C13 C80 C101 -0.2(15) no
O162 C20 C138 C35 174.6(9) no
O162 C20 C144 C50 1.3(17) no
O162 C20 C144 C126 -176.3(9) no
C138 C20 C144 C50 -176.8(9) no
C138 C20 C144 C126 5.6(16) no
C144 C20 C138 C35 -7.2(17) no
O22 C21 C127 C141 179.0(9) no
O22 C21 C134 C76 -179.8(9) no
O22 C21 C134 C89 2.2(18) no
C127 C21 C134 C76 -3.0(16) no
C127 C21 C134 C89 179.0(10) no
C134 C21 C127 C141 2.0(17) no
O3 C24 C56 C54 178.8(9) no
O3 C24 C56 C66 -0.8(16) no
O3 C24 C172 C104 178.9(8) no
C56 C24 C172 C104 -0.2(16) no
C172 C24 C56 C54 -2.1(16) no
C172 C24 C56 C66 178.3(9) no
O16 C25 C57 C33 -0.6(17) no
O16 C25 C57 C99 178.9(9) no
O19 C25 C57 C33 179.0(9) no
O19 C25 C57 C99 -1.5(14) no
C118 C26 C156 C5 2.2(18) no
C118 C26 C156 C10 178.0(11) no
C156 C26 C118 C94 -2(2) no
O161 C28 C63 C72 5.4(16) no
O161 C28 C63 C83 -176.6(9) no
O161 C28 C117 C174 176.0(9) no
C63 C28 C117 C174 1.9(17) no
C117 C28 C63 C72 179.4(10) no
C117 C28 C63 C83 -2.6(16) no
O11 C29 C43 C53 178.5(9) no
O11 C29 C43 C74 -2.6(16) no
O11 C29 C61 C46 -179.6(8) no
C43 C29 C61 C46 2.7(16) no
C61 C29 C43 C53 -3.9(15) no
C61 C29 C43 C74 174.9(9) no
O24 C33 C57 C25 -0.2(17) no
O24 C33 C57 C99 -179.6(9) no
O24 C33 C81 C75 177.7(9) no
C57 C33 C81 C75 -0.7(16) no
C81 C33 C57 C25 178.2(9) no
C81 C33 C57 C99 -1.2(16) no
C86 C35 C138 C20 5.7(18) no
C138 C35 C86 C126 -2.5(17) no
O17 C37 C142 C44 10.2(18) no
O17 C37 C142 C73 -174.1(10) no
O25 C37 C142 C44 -171.1(9) no
O25 C37 C142 C73 4.6(15) no
O12 C38 C130 C39 1.5(19) no
O12 C38 C130 C179 177.7(11) no
O180 C38 C130 C39 178.8(9) no
O180 C38 C130 C179 -5.1(16) no
O4 C39 C47 C88 -177.5(9) no
O4 C39 C130 C38 -6.9(18) no
O4 C39 C130 C179 177.0(10) no
C47 C39 C130 C38 178.2(10) no
C47 C39 C130 C179 2.1(17) no
C130 C39 C47 C88 -2.2(17) no
O21 C42 C100 C113 11.1(17) no
O21 C42 C100 C123 -166.9(10) no
O165 C42 C100 C113 -170.8(11) no
O165 C42 C100 C123 11(2) no
C29 C43 C53 C79 1.3(16) no
C29 C43 C74 O20 -2.1(18) no
C29 C43 C74 O23 176.8(9) no
C53 C43 C74 O20 176.7(10) no
C53 C43 C74 O23 -4.4(15) no
C74 C43 C53 C79 -177.5(9) no
O78 C44 C96 C106 175.2(9) no
O78 C44 C142 C37 -1.0(16) no
O78 C44 C142 C73 -176.7(8) no
C96 C44 C142 C37 178.1(9) no
C96 C44 C142 C73 2.4(15) no
C142 C44 C96 C106 -3.9(16) no
O13 C45 C103 C109 -178.5(11) no
O13 C45 C103 C136 2(2) no
O67 C45 C103 C109 -0.5(17) no
O67 C45 C103 C136 -179.6(10) no
C61 C46 C79 C53 -3.9(18) no
C79 C46 C61 C29 1.2(17) no
C39 C47 C88 C102 0.0(19) no
O58 C48 C131 C60 -162.0(11) no
O58 C48 C131 C151 12.8(18) no
O158 C48 C131 C60 20(2) no
O158 C48 C131 C151 -164.8(12) no
O14 C50 C144 C20 17.9(19) no
O14 C50 C144 C126 -164.5(11) no
O170 C50 C144 C20 -166.4(9) no
O170 C50 C144 C126 11.2(16) no
C97 C51 C115 C84 1.7(16) no
C115 C51 C97 C65 1.5(16) no
C115 C51 C97 C147 -177.0(9) no
C43 C53 C79 C46 2.6(18) no
C56 C54 C71 C104 -3.4(17) no
C71 C54 C56 C24 3.9(17) no
C71 C54 C56 C66 -176.5(9) no
O8 C55 C80 C13 3.2(18) no
O8 C55 C80 C101 -179.5(10) no
O68 C55 C80 C13 -174.4(9) no
O68 C55 C80 C101 2.9(15) no
C24 C56 C66 O168 -1.3(18) no
C24 C56 C66 O171 -179.1(9) no
C54 C56 C66 O168 179.1(11) no
C54 C56 C66 O171 1.3(15) no
C25 C57 C99 C173 -177.7(9) no
C33 C57 C99 C173 1.8(16) no
C62 C59 C64 O7 -178.5(11) no
C62 C59 C64 C108 1.4(17) no
C64 C59 C62 C120 -0.3(18) no
O157 C60 C131 C48 -3.2(18) no
O157 C60 C131 C151 -178.0(10) no
O157 C60 C139 C145 -179.1(9) no
C131 C60 C139 C145 -0.5(18) no
C139 C60 C131 C48 178.3(10) no
C139 C60 C131 C151 3.5(18) no
C59 C62 C120 C114 -3(2) no
C28 C63 C72 O10 15.5(18) no
C28 C63 C72 O30 -157.2(10) no
C28 C63 C83 C116 2.5(16) no
C72 C63 C83 C116 -179.4(10) no
C83 C63 C72 O10 -162.4(11) no
C83 C63 C72 O30 24.9(16) no
O7 C64 C108 C70 -4.4(17) no
O7 C64 C108 C114 -179.2(9) no
C59 C64 C108 C70 175.7(10) no
C59 C64 C108 C114 1.0(16) no
O5 C65 C87 C84 177.5(9) no
O5 C65 C97 C51 179.9(9) no
O5 C65 C97 C147 -1.6(16) no
C87 C65 C97 C51 -2.2(16) no
C87 C65 C97 C147 176.4(9) no
C97 C65 C87 C84 -0.5(16) no
C73 C69 C106 C96 -1.0(17) no
C106 C69 C73 C142 -0.4(17) no
O15 C70 C108 C64 -178.2(9) no
O15 C70 C108 C114 -3.6(16) no
O166 C70 C108 C64 2.8(19) no
O166 C70 C108 C114 177.3(10) no
C54 C71 C104 C172 1.1(17) no
C69 C73 C142 C37 -176.1(10) no
C69 C73 C142 C44 -0.3(17) no
C81 C75 C173 C99 -1.5(17) no
C173 C75 C81 C33 2.1(17) no
C90 C76 C134 C21 2.7(18) no
C90 C76 C134 C89 -179.3(11) no
C134 C76 C90 C141 -1(2) no
C13 C80 C101 C92 2.1(16) no
C55 C80 C101 C92 -175.4(10) no
C63 C83 C116 C174 -1.8(18) no
C87 C84 C115 C51 -4.4(17) no
C115 C84 C87 C65 3.8(17) no
C35 C86 C126 C144 1.1(18) no
C47 C88 C102 C179 2.4(19) no
O49 C89 C134 C21 -9.5(19) no
O49 C89 C134 C76 172.5(11) no
O77 C89 C134 C21 174.2(9) no
O77 C89 C134 C76 -3.8(16) no
C76 C90 C141 C127 0(2) no
C125 C91 C153 C113 2(2) no
C153 C91 C125 C123 -2(2) no
C101 C92 C122 C111 2.5(19) no
C122 C92 C101 C80 -3.2(18) no
C112 C93 C136 O40 175.9(11) no
C112 C93 C136 C103 -2.3(18) no
C136 C93 C112 C133 2(2) no
C118 C94 C128 C5 1.0(19) no
C128 C94 C118 C26 0.4(19) no
C44 C96 C106 C69 3.3(18) no
C51 C97 C147 O2 168.7(11) no
C51 C97 C147 O41 -9.7(15) no
C65 C97 C147 O2 -9.8(18) no
C65 C97 C147 O41 171.8(9) no
C129 C98 C175 O167 -0.6(19) no
C129 C98 C175 C148 -178.3(11) no
C175 C98 C129 O169 19(2) no
C175 C98 C129 O178 -159.2(11) no
C129 C98 C176 C150 179.4(12) no
C176 C98 C129 O169 -159.2(14) no
C176 C98 C129 O178 22.8(19) no
C175 C98 C176 C150 1(2) no
C176 C98 C175 O167 177.5(12) no
C176 C98 C175 C148 -0.2(18) no
C57 C99 C173 C75 -0.3(17) no
C42 C100 C113 C153 179.2(11) no
C42 C100 C123 O18 1.6(19) no
C42 C100 C123 C125 -179.0(10) no
C113 C100 C123 O18 -176.5(11) no
C113 C100 C123 C125 2.8(17) no
C123 C100 C113 C153 -2.6(19) no
C88 C102 C179 C130 -2.6(19) no
C45 C103 C109 C133 175.5(11) no
C45 C103 C136 O40 5.1(19) no
C45 C103 C136 C93 -176.8(10) no
C109 C103 C136 O40 -174.0(11) no
C109 C103 C136 C93 4.1(17) no
C136 C103 C109 C133 -5.4(19) no
C71 C104 C172 C24 0.7(17) no
C64 C108 C114 C120 -4.6(18) no
C70 C108 C114 C120 -179.4(11) no
C103 C109 C133 C112 4.6(19) no
C13 C111 C122 C92 -0.7(18) no
C93 C112 C133 C109 -3(2) no
C100 C113 C153 C91 0(2) no
C108 C114 C120 C62 6(2) no
C83 C116 C174 C117 1.0(18) no
C28 C117 C174 C116 -1.1(19) no
C148 C119 C150 C176 1(2) no
C150 C119 C148 C175 0(2) no
O18 C123 C125 C91 178.8(9) no
C100 C123 C125 C91 -0.6(18) no
C86 C126 C144 C20 -2.7(18) no
C86 C126 C144 C50 179.6(11) no
C21 C127 C141 C90 -0.6(19) no
C38 C130 C179 C102 -175.8(10) no
C39 C130 C179 C102 0.3(18) no
C48 C131 C151 C140 -179.9(11) no
C60 C131 C151 C140 -5(2) no
C60 C139 C145 C140 -1.0(19) no
C145 C140 C151 C131 4(2) no
C151 C140 C145 C139 -1(2) no
C119 C148 C175 O167 -178.5(12) no
C119 C148 C175 C98 -0.6(19) no
C119 C150 C176 C98 -2(2) no

loop_
_platon_squeeze_void_nr
_platon_squeeze_void_average_x
_platon_squeeze_void_average_y
_platon_squeeze_void_average_z
_platon_squeeze_void_volume
_platon_squeeze_void_count_electrons
_platon_squeeze_void_content
1 -0.005 0.000 0.000 1371 480 ' '
2 -0.008 0.500 0.500 1371 477 ' '
3 0.135 0.060 0.284 9 3 ' '
4 0.181 0.130 0.483 23 7 ' '
5 0.233 0.641 0.332 10 2 ' '
6 0.267 0.141 0.168 10 3 ' '
7 0.319 0.630 1.016 23 7 ' '
8 0.364 0.560 0.216 9 2 ' '
9 0.635 0.440 0.784 9 3 ' '
10 0.681 0.370 0.983 23 7 ' '
11 0.733 0.859 0.832 10 2 ' '
12 0.767 0.359 0.668 10 3 ' '
13 0.819 0.870 0.516 23 7 ' '
14 0.864 0.940 0.716 9 2 ' '
